data_7713059
loop_
_publ_author_name
'Alotaibi, Rajeh'
'Booth, Amy'
'Little, Edmund'
'Brookfield, Adam'
'Achari, Amritroop'
'Lockyer, Selena J.'
'Timco, Grigore A.'
'Whitehead, George F. S.'
'Vit&#xf3;rica-Yrez&#xe1;bal, I&#xf1;igo J'
'Chilton, Nicholas F.'
'Nair, Rahul R.'
'Collison, David'
'Winpenny, Richard E. P.'

_publ_section_title
;
 Synthesis and characterization of heterometallic rings templated through
 alkylammonium or imidazolium cations.
;
_journal_name_full 'Dalton transactions (Cambridge, England : 2003)'
_journal_paper_doi 10.1039/d3dt00982c
_journal_year 2023
_chemical_formula_moiety 'C91.903 H165.425 Cr8 F12 O36.761 Zn2, C10 H18 N4, 2.643(C4 H8 O), 2(C0.64 H1.921 N0.32)'
_chemical_formula_sum 'C113.68 H208.26 Cr8 F12 N4.64 O39.38 Zn2'
_chemical_formula_weight 3045.00
_space_group_crystal_system orthorhombic
_space_group_IT_number 64
_space_group_name_Hall '-C 2ac 2'
_space_group_name_H-M_alt 'C m c e'
_atom_sites_solution_hydrogens geom
_atom_sites_solution_primary dual
_audit_creation_date 2023-05-04
_audit_creation_method
;
Olex2 1.5
(compiled 2023.03.06 svn.rbb2c1857 for OlexSys, GUI svn.r6748)
;
_audit_update_record
;
2023-05-04 deposited with the CCDC.	2023-05-11 downloaded from the CCDC.
;
_cell_angle_alpha 90
_cell_angle_beta 90
_cell_angle_gamma 90
_cell_formula_units_Z 4
_cell_length_a 33.2596(4)
_cell_length_b 20.8631(3)
_cell_length_c 22.6682(3)
_cell_measurement_reflns_used 11373
_cell_measurement_temperature 150.00(10)
_cell_measurement_theta_max 76.2590
_cell_measurement_theta_min 4.2320
_cell_volume 15729.4(4)
_computing_cell_refinement 'CrysAlisPro 1.171.40.14d (Rigaku OD, 2018)'
_computing_data_collection 'CrysAlisPro 1.171.40.14d (Rigaku OD, 2018)'
_computing_data_reduction 'CrysAlisPro 1.171.40.14d (Rigaku OD, 2018)'
_computing_molecular_graphics 'Olex2 1.5 (Dolomanov et al., 2009)'
_computing_publication_material 'Olex2 1.5 (Dolomanov et al., 2009)'
_computing_structure_refinement 'SHELXL 2019/3 (Sheldrick, 2015)'
_computing_structure_solution 'SHELXT  (Sheldrick, 2015)'
_diffrn_ambient_environment N~2~
_diffrn_ambient_temperature 150.00(10)
_diffrn_detector 'CCD plate'
_diffrn_measured_fraction_theta_full 0.996
_diffrn_measured_fraction_theta_max 0.973
_diffrn_measurement_details
;
List of Runs (angles in degrees, time in seconds):

  # Type    Start    End  Width  t~exp~   \w     \q     \k     \f   Frames
#--------------------------------------------------------------------------
  1  \w    -28.00  -2.00   1.00    1.00    --    5.00 -26.00 -64.00   26
  2  \w    -54.00 -29.00   1.00    1.00    --  -45.10  26.00  98.00   25
  3  \w   -131.00 -83.00   1.00    1.00    --  -45.10 -26.00 -64.00   48
  4  \w    -76.00 -51.00   1.00    4.00    -- -110.00  26.00  98.00   25
  5  \w   -162.00 -57.00   1.00    4.00    -- -110.00 -26.00 -64.00  105
  6  \w   -131.00 -12.00   1.00    1.00    --  -45.10 -57.00-150.00  119
  7  \w    -76.00 -50.00   1.00    4.00    -- -110.00  57.00  30.00   26
  8  \w   -151.00 -22.00   1.00    4.00    -- -110.00  38.00 -60.00  129
  9  \w   -123.00 -54.00   1.00    4.00    -- -110.00  76.00-120.00   69
 10  \w    -48.00 -22.00   1.00    4.00    -- -110.00  57.00 -60.00   26
 11  \w   -113.00 -64.00   1.00    4.00    -- -110.00  57.00 -60.00   49
;
_diffrn_measurement_device 'four-circle diffractometer'
_diffrn_measurement_device_type 'XtaLAB AFC11 (RINC): Kappa single'
_diffrn_measurement_method '\w scans'
_diffrn_orient_matrix_type 'CrysAlisPro convention (1999,Acta A55,543-557)'
_diffrn_orient_matrix_UB_11 0.0152418000
_diffrn_orient_matrix_UB_12 0.0146944000
_diffrn_orient_matrix_UB_13 -0.0626648000
_diffrn_orient_matrix_UB_21 0.0043742000
_diffrn_orient_matrix_UB_22 -0.0723649000
_diffrn_orient_matrix_UB_23 -0.0120936000
_diffrn_orient_matrix_UB_31 -0.0435320000
_diffrn_orient_matrix_UB_32 -0.0021106000
_diffrn_orient_matrix_UB_33 -0.0232306000
_diffrn_radiation_monochromator mirror
_diffrn_radiation_probe x-ray
_diffrn_radiation_type CuK\a
_diffrn_radiation_wavelength 1.54184
_diffrn_reflns_av_R_equivalents 0.0341
_diffrn_reflns_av_unetI/netI 0.0302
_diffrn_reflns_Laue_measured_fraction_full 0.996
_diffrn_reflns_Laue_measured_fraction_max 0.973
_diffrn_reflns_limit_h_max 28
_diffrn_reflns_limit_h_min -41
_diffrn_reflns_limit_k_max 25
_diffrn_reflns_limit_k_min -26
_diffrn_reflns_limit_l_max 28
_diffrn_reflns_limit_l_min -28
_diffrn_reflns_number 31103
_diffrn_reflns_point_group_measured_fraction_full 0.996
_diffrn_reflns_point_group_measured_fraction_max 0.973
_diffrn_reflns_theta_full 67.684
_diffrn_reflns_theta_max 77.133
_diffrn_reflns_theta_min 4.238
_diffrn_source 'Rotating-anode X-ray tube (dual wavelength)'
_diffrn_source_type 'Rigaku (Cu) X-ray DW Source'
_exptl_absorpt_coefficient_mu 5.393
_exptl_absorpt_correction_T_max 1.00000
_exptl_absorpt_correction_T_min 0.80312
_exptl_absorpt_correction_type multi-scan
_exptl_absorpt_process_details
;
CrysAlisPro 1.171.40.14d (Rigaku Oxford Diffraction, 2018)
Empirical absorption correction using spherical harmonics,
 implemented in SCALE3 ABSPACK scaling algorithm.
;
_exptl_crystal_colour 'clear green'
_exptl_crystal_colour_lustre clear
_exptl_crystal_colour_primary green
_exptl_crystal_density_diffrn 1.286
_exptl_crystal_description block
_exptl_crystal_F_000 6391
_exptl_crystal_size_max 0.335
_exptl_crystal_size_mid 0.228
_exptl_crystal_size_min 0.113
_refine_diff_density_max 0.413
_refine_diff_density_min -0.376
_refine_diff_density_rms 0.058
_refine_ls_extinction_method none
_refine_ls_goodness_of_fit_ref 1.036
_refine_ls_hydrogen_treatment constr
_refine_ls_matrix_type full
_refine_ls_number_parameters 870
_refine_ls_number_reflns 8250
_refine_ls_number_restraints 2215
_refine_ls_restrained_S_all 0.983
_refine_ls_R_factor_all 0.0651
_refine_ls_R_factor_gt 0.0490
_refine_ls_shift/su_max 0.001
_refine_ls_shift/su_mean 0.000
_refine_ls_structure_factor_coef Fsqd
_refine_ls_weighting_details 'w=1/[\s^2^(Fo^2^)+(0.1016P)^2^+5.8552P] where P=(Fo^2^+2Fc^2^)/3'
_refine_ls_weighting_scheme calc
_refine_ls_wR_factor_gt 0.1428
_refine_ls_wR_factor_ref 0.1562
_reflns_Friedel_coverage 0.000
_reflns_number_gt 6321
_reflns_number_total 8250
_reflns_threshold_expression 'I > 2\s(I)'
_cod_data_source_file d3dt00982c2.cif
_cod_data_source_block s5332r
_cod_original_sg_symbol_Hall '-C 2bc 2'
_cod_database_code 7713059
_shelx_shelxl_version_number 2019/3
_shelx_space_group_comment
;
The symmetry employed for this shelxl refinement is uniquely defined
by the following loop, which should always be used as a source of
symmetry information in preference to the above space-group names.
They are only intended as comments.
;
_shelx_estimated_absorpt_t_max 0.581
_shelx_estimated_absorpt_t_min 0.265
_reflns_odcompleteness_completeness 99.59
_reflns_odcompleteness_iscentric 1
_reflns_odcompleteness_theta 68.13
_olex2_refinement_description
;
1. Shared sites
{Cr1, Zn1}
{Cr1A, Zn1A}
2. Restrained distances
 C48-C47
 1.54 with sigma of 0.02
 C49-C47 = C48_$1-C47 = C24A-C47 = C48-C47
 1.54 with sigma of 0.02
 C20-C17 = C18-C17 = C19-C17
 1.54 with sigma of 0.02
 C1H-C1G = C1G-C1F = C1F-C1E = C1D-C1C = C1C-C1B = C1B-C1A
 1.54 with sigma of 0.02
 O18-C1E = O18-C1H = O19-C1D = O19-C1A
 1.35 with sigma of 0.02
 C50-C46
 1.45 with sigma of 0.02
 N4-C50
 1.14 with sigma of 0.02
 C64-C63_$1 \\sim C63_$1-C63
 with sigma of 0.02
 C1F-C1H \\sim C1E-C1G
 with sigma of 0.04
 O18-C1F \\sim O18-C1G
 with sigma of 0.04
 C1A-C1B \\sim C1B-C1C \\sim C1C-C1D
 with sigma of 0.02
 O19-C1B \\sim O19-C1C
 with sigma of 0.04
 C1B-C1D \\sim C1A-C1C
 with sigma of 0.04
 C1E-C1F \\sim C1F-C1G \\sim C1G-C1H
 with sigma of 0.02
 O19-C1A \\sim O19-C1D
 with sigma of 0.02
 O18-C1E \\sim O18-C1H
 with sigma of 0.02
 C1H-C1E \\sim C1D-C1A
 with sigma of 0.02
 C1G-C1E \\sim C1H-C1F \\sim C1C-C1A \\sim C1D-C1B
 with sigma of 0.02
 O19-C1C \\sim O19-C1B \\sim O18-C1F \\sim O18-C1G
 with sigma of 0.02
 Cr1A-F8 \\sim Zn1A-F8 \\sim Zn1-F1 \\sim Cr1-F1
 with sigma of 0.02
 Zn1-F2 \\sim Cr1-F2 \\sim Cr1A-F9 \\sim Zn1A-F9
 with sigma of 0.02
3. Restrained planarity
 O20, C61, O20_$1, C62
 with sigma of 0.1
4. Uiso/Uaniso restraints and constraints
All non-hydrogen atoms have similar U: within 2A with sigma of 0.04 and sigma
for terminal atoms of 0.08 within 2A
Uanis(Cr1A) = Uanis(Zn1A)
Uanis(Cr1) = Uanis(Zn1)
5. Rigid body (RIGU) restrains
 All non-hydrogen atoms
 with sigma for 1-2 distances of 0.004 and sigma for 1-3 distances of 0.004
6. Same fragment restrains
{O1, O2, C1, C2, C3, C4, C5} sigma for 1-2: 0.02, 1-3: 0.04
as in
{O3, O4, C6, C7, C8, C9, C10}
{O1, O2, C1, C2, C3, C4, C5} sigma for 1-2: 0.02, 1-3: 0.04
as in
{O8, O21, C16, C17, C18, C19, C20}
{O1, O2, C1, C2, C3, C4, C5} sigma for 1-2: 0.02, 1-3: 0.04
as in
{O15, O16, C36, C37, C38, C39, C40}
{O1, O2, C1, C2, C3, C4, C5} sigma for 1-2: 0.02, 1-3: 0.04
as in
{O5, O6, C11, C12, C13, C14, C15}
{O1, O2, C1, C2, C3, C4, C5} sigma for 1-2: 0.02, 1-3: 0.04
as in
{O10, O9, C21, C22, C23, C24, C25}
{O1, O2, C1, C2, C3, C4, C5} sigma for 1-2: 0.02, 1-3: 0.04
as in
{O11, O12, C26, C27, C28, C29, C30}
{C1, C2, C3, C4} sigma for 1-2: 0.02, 1-3: 0.04
as in
{C61, C62, C63, C64}
{O1, O2, C1, C2, C3, C4, C5} sigma for 1-2: 0.02, 1-3: 0.04
as in
{O14, O13, C31, C32, C33, C34, C35}
7. Others
 Sof(C46)=Sof(C50)=Sof(N4)=0.5*FVAR(2)
 Sof(O19)=Sof(C1A)=Sof(H1AA)=Sof(H1AB)=Sof(C1B)=Sof(H1BA)=Sof(H1BB)=Sof(C1C)=
 Sof(H1CA)=Sof(H1CB)=Sof(C1D)=Sof(H1DA)=Sof(H1DB)=Sof(H46A)=Sof(H46B)=Sof(H46C)=
 FVAR(1)
 Sof(O18)=Sof(C1E)=Sof(H1EA)=Sof(H1EB)=Sof(C1F)=Sof(H1FA)=Sof(H1FB)=Sof(C1G)=
 Sof(H1GA)=Sof(H1GB)=Sof(C1H)=Sof(H1HA)=Sof(H1HB)=FVAR(2)
 Sof(O20)=Sof(C63)=Sof(H63A)=Sof(H63B)=Sof(H63C)=1-FVAR(3)
 Sof(F7)=Sof(C61)=Sof(C62)=Sof(C64)=Sof(H64C)=Sof(H64B)=Sof(H64A)=Sof(Cr1A)=
 Sof(Zn1A)=0.5*(1-FVAR(4))
 Sof(F8)=Sof(F9)=0.25*(1-FVAR(4))
 Sof(Zn1)=Sof(Cr1)=Sof(F1)=Sof(F2)=0.5*FVAR(4)
 Fixed Sof: Cr3(0.5) C47(0.25) C48(0.5) H48A(0.5) H48B(0.5) H48C(0.5) C49(0.5)
 H49A(0.5) H49B(0.5) H49C(0.5) C24A(0.5) H24A(0.5) H24B(0.5) H24C(0.5) N1(0.5)
 H1(0.5) C41(0.5) H41(0.5) C42(0.5) H42(0.5) C43(0.5) H43A(0.5) H43B(0.5)
 H43C(0.5) C44(0.5) C45(0.5) H45A(0.5) H45B(0.5) H45C(0.5) Cr2(0.5) F3(0.5)
 F4(0.5) O1(0.5) O2(0.5) C1(0.5) C2(0.5) C3(0.5) H3A(0.5) H3B(0.5) H3C(0.5)
 C4(0.5) H4A(0.5) H4B(0.5) H4C(0.5) C5(0.5) H5A(0.5) H5B(0.5) H5C(0.5) O3(0.5)
 O4(0.5) C6(0.5) C7(0.5) C8(0.5) H8A(0.5) H8B(0.5) H8C(0.5) C9(0.5) H9A(0.5)
 H9B(0.5) H9C(0.5) C10(0.5) H10A(0.5) H10B(0.5) H10C(0.5) O5(0.5) O6(0.5)
 C11(0.5) C12(0.5) C13(0.5) H13A(0.5) H13B(0.5) H13C(0.5) C14(0.5) H14A(0.5)
 H14B(0.5) H14C(0.5) C15(0.5) H15A(0.5) H15B(0.5) H15C(0.5) O8(0.5) O21(0.5)
 C16(0.5) C17(0.5) C18(0.5) H18A(0.5) H18B(0.5) H18C(0.5) C19(0.5) H19A(0.5)
 H19B(0.5) H19C(0.5) C20(0.5) H20A(0.5) H20B(0.5) H20C(0.5) O14(0.5) O13(0.5)
 C31(0.5) C32(0.5) C33(0.5) H33A(0.5) H33B(0.5) H33C(0.5) C34(0.5) H34A(0.5)
 H34B(0.5) H34C(0.5) C35(0.5) H35A(0.5) H35B(0.5) H35C(0.5) Cr4(0.5) F6(0.5)
 F5(0.5) O15(0.5) O16(0.5) C36(0.5) C37(0.5) C38(0.5) H38A(0.5) H38B(0.5)
 H38C(0.5) C39(0.5) H39A(0.5) H39B(0.5) H39C(0.5) C40(0.5) H40A(0.5) H40B(0.5)
 H40C(0.5) O10(0.5) O9(0.5) C21(0.5) C22(0.5) C23(0.5) H23A(0.5) H23B(0.5)
 H23C(0.5) C24(0.5) H24D(0.5) H24E(0.5) H24F(0.5) C25(0.5) H25A(0.5) H25B(0.5)
 H25C(0.5) O11(0.5) O12(0.5) C26(0.5) C27(0.5) C28(0.5) H28A(0.5) H28B(0.5)
 H28C(0.5) C29(0.5) H29A(0.5) H29B(0.5) H29C(0.5) C30(0.5) H30A(0.5) H30B(0.5)
 H30C(0.5)
8.a Secondary CH2 refined with riding coordinates:
 C1A(H1AA,H1AB), C1B(H1BA,H1BB), C1C(H1CA,H1CB), C1D(H1DA,H1DB), C1E(H1EA,
 H1EB), C1F(H1FA,H1FB), C1G(H1GA,H1GB), C1H(H1HA,H1HB)
8.b Me refined with riding coordinates:
 C48(H48A,H48B,H48C), C49(H49A,H49B,H49C), C24A(H24A,H24B,H24C), C43(H43A,H43B,
 H43C), C45(H45A,H45B,H45C), C3(H3A,H3B,H3C), C4(H4A,H4B,H4C), C5(H5A,H5B,H5C),
 C8(H8A,H8B,H8C), C9(H9A,H9B,H9C), C10(H10A,H10B,H10C), C13(H13A,H13B,H13C),
 C14(H14A,H14B,H14C), C15(H15A,H15B,H15C), C18(H18A,H18B,H18C), C19(H19A,H19B,
 H19C), C20(H20A,H20B,H20C), C33(H33A,H33B,H33C), C34(H34A,H34B,H34C), C35(H35A,
 H35B,H35C), C38(H38A,H38B,H38C), C39(H39A,H39B,H39C), C40(H40A,H40B,H40C),
 C23(H23A,H23B,H23C), C24(H24D,H24E,H24F), C25(H25A,H25B,H25C), C28(H28A,H28B,
 H28C), C29(H29A,H29B,H29C), C30(H30A,H30B,H30C), C63(H63A,H63B,H63C), C64(H64C,
 H64B,H64A)
8.c Aromatic/amide H refined with riding coordinates:
 N1(H1), C41(H41), C42(H42)
8.d Idealised Me refined with riding coordinates:
 C46(H46A,H46B,H46C)
;
_olex2_submission_special_instructions 'No special instructions were received'
_oxdiff_exptl_absorpt_empirical_details
;
Empirical correction (ABSPACK) includes:
- Absorption correction using spherical harmonics
- Frame scaling
;
_oxdiff_exptl_absorpt_empirical_full_max 1.418
_oxdiff_exptl_absorpt_empirical_full_min 0.760

loop_
_space_group_symop_operation_xyz
'x, y, z'
'-x, -y+1/2, z+1/2'
'-x, y+1/2, -z+1/2'
'x, -y, -z'
'x+1/2, y+1/2, z'
'-x+1/2, -y+1, z+1/2'
'-x+1/2, y+1, -z+1/2'
'x+1/2, -y+1/2, -z'
'-x, -y, -z'
'x, y-1/2, -z-1/2'
'x, -y-1/2, z-1/2'
'-x, y, z'
'-x+1/2, -y+1/2, -z'
'x+1/2, y, -z-1/2'
'x+1/2, -y, z-1/2'
'-x+1/2, y+1/2, z'

loop_
_atom_site_label
_atom_site_type_symbol
_atom_site_fract_x
_atom_site_fract_y
_atom_site_fract_z
_atom_site_U_iso_or_equiv
_atom_site_adp_type
_atom_site_occupancy
_atom_site_site_symmetry_order
_atom_site_calc_flag
_atom_site_refinement_flags_posn
_atom_site_refinement_flags_adp
_atom_site_refinement_flags_occupancy
_atom_site_disorder_assembly
_atom_site_disorder_group
Zn1 Zn 0.54624(7) 1.30629(12) 0.60817(8) 0.0482(3) Uani 0.405(3) 1 d D U P A -1
Cr1 Cr 0.54624(7) 1.30629(12) 0.60817(8) 0.0482(3) Uani 0.405(3) 1 d D U P A -1
Cr3 Cr 0.67017(2) 1.4928(2) 0.49342(17) 0.0469(6) Uani 0.5 1 d . U P A -1
F1 F 0.500000 1.36816(14) 0.58211(12) 0.0522(7) Uani 0.810(5) 2 d DS TU P . .
F2 F 0.500000 1.26809(15) 0.64925(13) 0.0654(9) Uani 0.810(5) 2 d DS TU P . .
O17 O 0.53364(7) 1.25464(12) 0.53643(11) 0.0752(6) Uani 1 1 d . U . . .
C52 C 0.500000 1.2384(3) 0.5162(2) 0.0780(13) Uani 1 2 d S TU P A .
C47 C 0.5004(4) 1.1995(5) 0.4588(4) 0.154(4) Uani 0.5 1 d D U P A -1
C48 C 0.4579(4) 1.1771(11) 0.4448(8) 0.192(9) Uani 0.5 1 d D U P A -1
H48A H 0.440809 1.214391 0.436642 0.287 Uiso 0.5 1 calc R U P A -1
H48B H 0.458378 1.149045 0.410138 0.287 Uiso 0.5 1 calc R U P A -1
H48C H 0.447007 1.153509 0.478614 0.287 Uiso 0.5 1 calc R U P A -1
C49 C 0.5239(7) 1.1390(8) 0.4705(12) 0.255(12) Uani 0.5 1 d D U P A -1
H49A H 0.551806 1.149983 0.479877 0.383 Uiso 0.5 1 calc R U P A -1
H49B H 0.511878 1.116034 0.503873 0.383 Uiso 0.5 1 calc R U P A -1
H49C H 0.523249 1.111569 0.435397 0.383 Uiso 0.5 1 calc R U P A -1
C24A C 0.5227(7) 1.2429(11) 0.4118(6) 0.253(12) Uani 0.5 1 d D U P A -1
H24A H 0.506971 1.281854 0.404753 0.380 Uiso 0.5 1 calc R U P A -1
H24B H 0.549356 1.254510 0.426737 0.380 Uiso 0.5 1 calc R U P A -1
H24C H 0.525589 1.219102 0.374717 0.380 Uiso 0.5 1 calc R U P A -1
N2 N 0.500000 1.47752(17) 0.40100(15) 0.0623(8) Uani 1 2 d S TU P . .
N1 N 0.48619(14) 1.4198(2) 0.4759(2) 0.0603(12) Uani 0.5 1 d . U P B -1
H1 H 0.489982 1.392386 0.504866 0.072 Uiso 0.5 1 calc R U P B -1
C41 C 0.45148(19) 1.4501(3) 0.4639(3) 0.0625(14) Uani 0.5 1 d . U P B -1
H41 H 0.426913 1.446238 0.484923 0.075 Uiso 0.5 1 calc R U P B -1
C42 C 0.4581(2) 1.4863(3) 0.4172(3) 0.0689(16) Uani 0.5 1 d . U P B -1
H42 H 0.439113 1.513010 0.397888 0.083 Uiso 0.5 1 calc R U P B -1
C43 C 0.5175(2) 1.5088(3) 0.3506(3) 0.084(2) Uani 0.5 1 d . U P B -1
H43A H 0.497571 1.537197 0.332412 0.125 Uiso 0.5 1 calc R U P B -1
H43B H 0.540856 1.534024 0.363106 0.125 Uiso 0.5 1 calc R U P B -1
H43C H 0.526055 1.476458 0.321809 0.125 Uiso 0.5 1 calc R U P B -1
C44 C 0.51441(17) 1.4383(3) 0.4362(2) 0.0580(12) Uani 0.5 1 d . U P B -1
C45 C 0.5562(2) 1.4173(6) 0.4352(4) 0.089(2) Uani 0.5 1 d . U P B -1
H45A H 0.560763 1.386332 0.467025 0.134 Uiso 0.5 1 calc R U P B -1
H45B H 0.562117 1.397163 0.397162 0.134 Uiso 0.5 1 calc R U P B -1
H45C H 0.573886 1.454428 0.440844 0.134 Uiso 0.5 1 calc R U P B -1
Cr2 Cr 0.63704(10) 1.37731(19) 0.58681(16) 0.0416(4) Uani 0.5 1 d . U P A -1
F3 F 0.5833(5) 1.3592(4) 0.5574(7) 0.0468(18) Uani 0.5 1 d . U P A -1
F4 F 0.6323(6) 1.4574(10) 0.5500(11) 0.045(2) Uani 0.5 1 d . U P A -1
O1 O 0.5880(4) 1.2391(7) 0.6242(11) 0.081(4) Uani 0.5 1 d D U P A -1
O2 O 0.6443(3) 1.2958(4) 0.6243(2) 0.0618(14) Uani 0.5 1 d D U P A -1
C1 C 0.6251(4) 1.2438(6) 0.6296(9) 0.072(3) Uani 0.5 1 d D U P A -1
C2 C 0.6488(5) 1.1848(6) 0.6457(9) 0.130(6) Uani 0.5 1 d D U P A -1
C3 C 0.6245(6) 1.1441(10) 0.6887(11) 0.202(12) Uani 0.5 1 d D U P A -1
H3A H 0.639906 1.105751 0.699213 0.304 Uiso 0.5 1 calc R U P A -1
H3B H 0.618910 1.169106 0.724415 0.304 Uiso 0.5 1 calc R U P A -1
H3C H 0.599108 1.131448 0.670206 0.304 Uiso 0.5 1 calc R U P A -1
C4 C 0.6545(10) 1.1467(12) 0.5896(11) 0.311(18) Uani 0.5 1 d D U P A -1
H4A H 0.669882 1.107716 0.598208 0.466 Uiso 0.5 1 calc R U P A -1
H4B H 0.628160 1.134872 0.573469 0.466 Uiso 0.5 1 calc R U P A -1
H4C H 0.669116 1.172637 0.560624 0.466 Uiso 0.5 1 calc R U P A -1
C5 C 0.6874(6) 1.2046(12) 0.6763(12) 0.198(11) Uani 0.5 1 d D U P A -1
H5A H 0.702888 1.166293 0.686765 0.297 Uiso 0.5 1 calc R U P A -1
H5B H 0.703356 1.231616 0.649765 0.297 Uiso 0.5 1 calc R U P A -1
H5C H 0.680934 1.228718 0.712172 0.297 Uiso 0.5 1 calc R U P A -1
O3 O 0.5620(4) 1.3519(9) 0.6822(9) 0.072(4) Uani 0.5 1 d D U P A -1
O4 O 0.6140(3) 1.4147(5) 0.6598(5) 0.0506(18) Uani 0.5 1 d D U P A -1
C6 C 0.5890(5) 1.3898(9) 0.6967(5) 0.052(3) Uani 0.5 1 d D U P A -1
C7 C 0.5926(4) 1.4133(5) 0.7601(5) 0.057(2) Uani 0.5 1 d D U P A -1
C8 C 0.6180(4) 1.3604(6) 0.7919(7) 0.090(3) Uani 0.5 1 d D U P A -1
H8A H 0.603978 1.319239 0.789399 0.134 Uiso 0.5 1 calc R U P A -1
H8B H 0.644368 1.356871 0.772896 0.134 Uiso 0.5 1 calc R U P A -1
H8C H 0.621597 1.372171 0.833473 0.134 Uiso 0.5 1 calc R U P A -1
C9 C 0.6150(6) 1.4757(6) 0.7648(7) 0.107(5) Uani 0.5 1 d D U P A -1
H9A H 0.641131 1.471675 0.745272 0.161 Uiso 0.5 1 calc R U P A -1
H9B H 0.599350 1.509714 0.745807 0.161 Uiso 0.5 1 calc R U P A -1
H9C H 0.619030 1.486303 0.806519 0.161 Uiso 0.5 1 calc R U P A -1
C10 C 0.5519(4) 1.4162(7) 0.7895(6) 0.094(3) Uani 0.5 1 d D U P A -1
H10A H 0.538345 1.374721 0.785330 0.140 Uiso 0.5 1 calc R U P A -1
H10B H 0.555247 1.426219 0.831403 0.140 Uiso 0.5 1 calc R U P A -1
H10C H 0.535567 1.449630 0.770690 0.140 Uiso 0.5 1 calc R U P A -1
O5 O 0.6893(3) 1.4001(5) 0.6140(3) 0.0578(18) Uani 0.5 1 d D U P A -1
O6 O 0.71464(13) 1.4522(2) 0.5357(2) 0.0591(11) Uani 0.5 1 d D U P A -1
C11 C 0.7170(3) 1.4263(7) 0.5853(6) 0.058(3) Uani 0.5 1 d D U P A -1
C12 C 0.7587(4) 1.4195(7) 0.6131(6) 0.086(3) Uani 0.5 1 d D U P A -1
C13 C 0.7716(5) 1.4859(7) 0.6327(10) 0.175(9) Uani 0.5 1 d D U P A -1
H13A H 0.753089 1.501631 0.663012 0.263 Uiso 0.5 1 calc R U P A -1
H13B H 0.798908 1.484000 0.648826 0.263 Uiso 0.5 1 calc R U P A -1
H13C H 0.771146 1.515063 0.598751 0.263 Uiso 0.5 1 calc R U P A -1
C14 C 0.7567(6) 1.3734(10) 0.6660(8) 0.136(7) Uani 0.5 1 d D U P A -1
H14A H 0.738171 1.390688 0.695697 0.204 Uiso 0.5 1 calc R U P A -1
H14B H 0.747029 1.331455 0.652765 0.204 Uiso 0.5 1 calc R U P A -1
H14C H 0.783516 1.368803 0.683368 0.204 Uiso 0.5 1 calc R U P A -1
C15 C 0.7869(4) 1.3947(8) 0.5665(6) 0.131(5) Uani 0.5 1 d D U P A -1
H15A H 0.778342 1.351795 0.554138 0.197 Uiso 0.5 1 calc R U P A -1
H15B H 0.786487 1.423604 0.532383 0.197 Uiso 0.5 1 calc R U P A -1
H15C H 0.814249 1.392542 0.582458 0.197 Uiso 0.5 1 calc R U P A -1
O8 O 0.6613(2) 1.4180(3) 0.4441(3) 0.0631(14) Uani 0.5 1 d D U P A -1
O21 O 0.6561(2) 1.3409(5) 0.5124(3) 0.0576(15) Uani 0.5 1 d D U P A -1
C16 C 0.6586(5) 1.3603(5) 0.4591(4) 0.062(2) Uani 0.5 1 d D U P A -1
C17 C 0.6595(3) 1.3120(5) 0.4086(4) 0.095(3) Uani 0.5 1 d D U P A -1
C18 C 0.6991(5) 1.3213(10) 0.3748(7) 0.173(7) Uani 0.5 1 d D U P A -1
H18A H 0.701166 1.365918 0.361485 0.260 Uiso 0.5 1 calc R U P A -1
H18B H 0.721811 1.311352 0.400784 0.260 Uiso 0.5 1 calc R U P A -1
H18C H 0.699645 1.292713 0.340517 0.260 Uiso 0.5 1 calc R U P A -1
C19 C 0.6531(6) 1.2447(5) 0.4313(6) 0.158(6) Uani 0.5 1 d D U P A -1
H19A H 0.653795 1.214516 0.398195 0.237 Uiso 0.5 1 calc R U P A -1
H19B H 0.674422 1.233915 0.459428 0.237 Uiso 0.5 1 calc R U P A -1
H19C H 0.626928 1.242096 0.450976 0.237 Uiso 0.5 1 calc R U P A -1
C20 C 0.6263(5) 1.3308(7) 0.3650(6) 0.176(7) Uani 0.5 1 d D U P A -1
H20A H 0.630995 1.374524 0.350786 0.264 Uiso 0.5 1 calc R U P A -1
H20B H 0.626427 1.301101 0.331481 0.264 Uiso 0.5 1 calc R U P A -1
H20C H 0.600122 1.328770 0.384828 0.264 Uiso 0.5 1 calc R U P A -1
O19 O 0.5323(7) 1.2025(11) 0.7796(11) 0.182(7) Uani 0.320(5) 1 d D U P C -1
C1A C 0.5047(9) 1.2512(7) 0.7716(8) 0.147(6) Uani 0.320(5) 1 d D U P C -1
H1AA H 0.511419 1.276843 0.736191 0.177 Uiso 0.320(5) 1 calc R U P C -1
H1AB H 0.504155 1.279948 0.806363 0.177 Uiso 0.320(5) 1 calc R U P C -1
C1B C 0.4638(8) 1.2170(12) 0.7638(19) 0.180(10) Uani 0.320(5) 1 d D U P C -1
H1BA H 0.451807 1.226793 0.724801 0.216 Uiso 0.320(5) 1 calc R U P C -1
H1BB H 0.444607 1.229673 0.795094 0.216 Uiso 0.320(5) 1 calc R U P C -1
C1C C 0.4748(9) 1.1447(10) 0.7687(15) 0.193(9) Uani 0.320(5) 1 d D U P C -1
H1CA H 0.454660 1.121057 0.792440 0.232 Uiso 0.320(5) 1 calc R U P C -1
H1CB H 0.476900 1.124583 0.729266 0.232 Uiso 0.320(5) 1 calc R U P C -1
C1D C 0.5159(7) 1.1465(10) 0.7999(9) 0.153(7) Uani 0.320(5) 1 d D U P C -1
H1DA H 0.512653 1.147358 0.843337 0.184 Uiso 0.320(5) 1 calc R U P C -1
H1DB H 0.532561 1.109110 0.788812 0.184 Uiso 0.320(5) 1 calc R U P C -1
O18 O 0.6028(11) 0.9895(18) 0.5397(14) 0.269(15) Uani 0.341(7) 1 d D U P D -1
C1E C 0.6237(11) 1.033(2) 0.5084(18) 0.290(17) Uani 0.341(7) 1 d D U P D -1
H1EA H 0.652649 1.021895 0.508507 0.348 Uiso 0.341(7) 1 calc R U P D -1
H1EB H 0.620215 1.076086 0.525330 0.348 Uiso 0.341(7) 1 calc R U P D -1
C1F C 0.6069(14) 1.030(3) 0.4455(17) 0.294(17) Uani 0.341(7) 1 d D U P D -1
H1FA H 0.628110 1.018442 0.416895 0.352 Uiso 0.341(7) 1 calc R U P D -1
H1FB H 0.595224 1.072030 0.433999 0.352 Uiso 0.341(7) 1 calc R U P D -1
C1G C 0.5741(13) 0.978(3) 0.4482(18) 0.316(17) Uani 0.341(7) 1 d D U P D -1
H1GA H 0.582758 0.938837 0.427238 0.379 Uiso 0.341(7) 1 calc R U P D -1
H1GB H 0.548623 0.993573 0.430807 0.379 Uiso 0.341(7) 1 calc R U P D -1
C1H C 0.5694(12) 0.965(2) 0.515(2) 0.330(18) Uani 0.341(7) 1 d D U P D -1
H1HA H 0.545137 0.987159 0.530657 0.395 Uiso 0.341(7) 1 calc R U P D -1
H1HB H 0.567111 0.918880 0.523041 0.395 Uiso 0.341(7) 1 calc R U P D -1
O14 O 0.5877(3) 1.7596(8) 0.3663(10) 0.078(4) Uani 0.5 1 d D U P A -1
O13 O 0.6444(3) 1.7157(4) 0.4029(4) 0.091(2) Uani 0.5 1 d D U P A -1
C31 C 0.6243(3) 1.7598(6) 0.3778(9) 0.082(5) Uani 0.5 1 d D U P A -1
C32 C 0.6503(4) 1.8168(7) 0.3609(6) 0.113(5) Uani 0.5 1 d D U P A -1
C33 C 0.6241(7) 1.8729(9) 0.3440(13) 0.204(12) Uani 0.5 1 d D U P A -1
H33A H 0.641034 1.909479 0.333166 0.306 Uiso 0.5 1 calc R U P A -1
H33B H 0.607164 1.860986 0.310308 0.306 Uiso 0.5 1 calc R U P A -1
H33C H 0.606940 1.884688 0.377451 0.306 Uiso 0.5 1 calc R U P A -1
C34 C 0.6743(5) 1.8335(8) 0.4160(7) 0.125(5) Uani 0.5 1 d D U P A -1
H34A H 0.691304 1.797090 0.426943 0.187 Uiso 0.5 1 calc R U P A -1
H34B H 0.691180 1.871014 0.408099 0.187 Uiso 0.5 1 calc R U P A -1
H34C H 0.655736 1.843192 0.448398 0.187 Uiso 0.5 1 calc R U P A -1
C35 C 0.6802(6) 1.7979(11) 0.3125(7) 0.151(7) Uani 0.5 1 d D U P A -1
H35A H 0.696397 1.761405 0.325881 0.227 Uiso 0.5 1 calc R U P A -1
H35B H 0.665473 1.785878 0.276707 0.227 Uiso 0.5 1 calc R U P A -1
H35C H 0.697948 1.834221 0.303801 0.227 Uiso 0.5 1 calc R U P A -1
Cr4 Cr 0.63237(13) 1.6251(2) 0.42552(17) 0.0606(10) Uani 0.5 1 d . U P A -1
F6 F 0.5800(5) 1.6424(7) 0.4382(8) 0.069(3) Uani 0.5 1 d . U P A -1
F5 F 0.6274(6) 1.5342(11) 0.4519(11) 0.045(2) Uani 0.5 1 d . U P A -1
O15 O 0.6223(3) 1.6014(6) 0.3439(6) 0.067(3) Uani 0.5 1 d D U P A -1
O16 O 0.5603(4) 1.6376(8) 0.3222(8) 0.057(3) Uani 0.5 1 d D U P A -1
C36 C 0.5927(4) 1.6076(9) 0.3107(5) 0.056(3) Uani 0.5 1 d D U P A -1
C37 C 0.5993(5) 1.5886(8) 0.2466(6) 0.088(5) Uani 0.5 1 d D U P A -1
C38 C 0.5601(5) 1.5775(14) 0.2160(7) 0.218(12) Uani 0.5 1 d D U P A -1
H38A H 0.543011 1.615415 0.220337 0.328 Uiso 0.5 1 calc R U P A -1
H38B H 0.565012 1.569382 0.174001 0.328 Uiso 0.5 1 calc R U P A -1
H38C H 0.546659 1.540281 0.233512 0.328 Uiso 0.5 1 calc R U P A -1
C39 C 0.6208(8) 1.6468(10) 0.2182(10) 0.198(10) Uani 0.5 1 d D U P A -1
H39A H 0.646456 1.654257 0.238256 0.297 Uiso 0.5 1 calc R U P A -1
H39B H 0.625639 1.638112 0.176365 0.297 Uiso 0.5 1 calc R U P A -1
H39C H 0.603757 1.684967 0.222121 0.297 Uiso 0.5 1 calc R U P A -1
C40 C 0.6283(7) 1.5327(10) 0.2427(9) 0.170(9) Uani 0.5 1 d D U P A -1
H40A H 0.653148 1.543396 0.263629 0.254 Uiso 0.5 1 calc R U P A -1
H40B H 0.615994 1.494760 0.260690 0.254 Uiso 0.5 1 calc R U P A -1
H40C H 0.634348 1.523862 0.201179 0.254 Uiso 0.5 1 calc R U P A -1
O10 O 0.6918(3) 1.6142(5) 0.4043(4) 0.078(3) Uani 0.5 1 d D U P A -1
O9 O 0.71155(15) 1.5202(3) 0.4385(2) 0.0659(12) Uani 0.5 1 d D U P A -1
C21 C 0.7170(4) 1.5706(8) 0.4084(7) 0.076(4) Uani 0.5 1 d D U P A -1
C22 C 0.7568(3) 1.5705(7) 0.3752(6) 0.097(4) Uani 0.5 1 d D U P A -1
C23 C 0.7547(5) 1.5153(8) 0.3311(6) 0.142(5) Uani 0.5 1 d D U P A -1
H23A H 0.732573 1.522799 0.303395 0.213 Uiso 0.5 1 calc R U P A -1
H23B H 0.780075 1.512482 0.309414 0.213 Uiso 0.5 1 calc R U P A -1
H23C H 0.749977 1.475034 0.352378 0.213 Uiso 0.5 1 calc R U P A -1
C24 C 0.7628(7) 1.6334(9) 0.3422(10) 0.142(8) Uani 0.5 1 d D U P A -1
H24D H 0.740489 1.639924 0.314627 0.214 Uiso 0.5 1 calc R U P A -1
H24E H 0.763687 1.668869 0.370448 0.214 Uiso 0.5 1 calc R U P A -1
H24F H 0.788180 1.631748 0.320195 0.214 Uiso 0.5 1 calc R U P A -1
C25 C 0.7909(3) 1.5591(10) 0.4181(7) 0.145(6) Uani 0.5 1 d D U P A -1
H25A H 0.786445 1.518474 0.438842 0.218 Uiso 0.5 1 calc R U P A -1
H25B H 0.816351 1.557091 0.396469 0.218 Uiso 0.5 1 calc R U P A -1
H25C H 0.791857 1.594211 0.446722 0.218 Uiso 0.5 1 calc R U P A -1
O11 O 0.67791(16) 1.5667(3) 0.5454(2) 0.0579(12) Uani 0.5 1 d D U P A -1
O12 O 0.6474(3) 1.6518(5) 0.5070(4) 0.081(2) Uani 0.5 1 d D U P A -1
C26 C 0.6653(4) 1.6220(5) 0.5477(5) 0.064(2) Uani 0.5 1 d D U P A -1
C27 C 0.6711(3) 1.6570(5) 0.6059(5) 0.110(3) Uani 0.5 1 d D U P A -1
C28 C 0.7157(4) 1.6792(11) 0.6011(10) 0.248(12) Uani 0.5 1 d D U P A -1
H28A H 0.718642 1.707949 0.567200 0.372 Uiso 0.5 1 calc R U P A -1
H28B H 0.723378 1.701806 0.637227 0.372 Uiso 0.5 1 calc R U P A -1
H28C H 0.733038 1.641662 0.595765 0.372 Uiso 0.5 1 calc R U P A -1
C29 C 0.6465(5) 1.7172(7) 0.6071(8) 0.166(7) Uani 0.5 1 d D U P A -1
H29A H 0.652800 1.743230 0.572308 0.249 Uiso 0.5 1 calc R U P A -1
H29B H 0.617890 1.706222 0.606954 0.249 Uiso 0.5 1 calc R U P A -1
H29C H 0.652851 1.741622 0.642890 0.249 Uiso 0.5 1 calc R U P A -1
C30 C 0.6644(7) 1.6129(8) 0.6568(4) 0.225(9) Uani 0.5 1 d D U P A -1
H30A H 0.681556 1.575001 0.652460 0.337 Uiso 0.5 1 calc R U P A -1
H30B H 0.671090 1.635046 0.693622 0.337 Uiso 0.5 1 calc R U P A -1
H30C H 0.636130 1.599646 0.657685 0.337 Uiso 0.5 1 calc R U P A -1
F7 F 0.500000 1.3447(10) 0.6122(10) 0.098(5) Uani 0.190(5) 2 d S TU P A 3
O20 O 0.5323(6) 1.2311(9) 0.6683(8) 0.120(6) Uani 0.190(5) 1 d . U P A 3
C61 C 0.500000 1.2086(11) 0.6863(11) 0.103(7) Uani 0.190(5) 2 d DS TU P A 3
C62 C 0.500000 1.1485(14) 0.7248(13) 0.141(8) Uani 0.190(5) 2 d DS TU P A 3
C63 C 0.5375(4) 1.1479(18) 0.7635(14) 0.187(16) Uani 0.190(5) 1 d D U P A 3
H63A H 0.536602 1.184337 0.790823 0.281 Uiso 0.190(5) 1 calc R U P A 3
H63B H 0.538414 1.107862 0.786039 0.281 Uiso 0.190(5) 1 calc R U P A 3
H63C H 0.561461 1.151220 0.738624 0.281 Uiso 0.190(5) 1 calc R U P A 3
C64 C 0.500000 1.0932(13) 0.6820(16) 0.145(12) Uani 0.190(5) 2 d DS TU P A 3
H64C H 0.475614 1.094911 0.657736 0.217 Uiso 0.095(3) 1 calc R U P A 3
H64B H 0.523716 1.096102 0.656434 0.217 Uiso 0.095(3) 1 calc R U P A 3
H64A H 0.500670 1.052744 0.703849 0.217 Uiso 0.190(5) 2 calc R U P A 3
C46 C 0.500000 1.1210(8) 0.6380(14) 0.139(10) Uani 0.320(5) 2 d DS TU P C 1
H46A H 0.500000 1.153362 0.606642 0.208 Uiso 0.640(9) 2 calc R U P C 1
H46B H 0.524058 1.126292 0.662475 0.208 Uiso 0.320(5) 1 calc R U P C 1
H46C H 0.475942 1.126292 0.662475 0.208 Uiso 0.320(5) 1 calc R U P C 1
C50 C 0.500000 1.0602(8) 0.6130(10) 0.130(9) Uani 0.320(5) 2 d DS TU P C 1
N4 N 0.500000 1.0120(10) 0.5931(14) 0.251(19) Uani 0.320(5) 2 d DS TU P C 1
Cr1A Cr 0.5483(4) 1.2927(6) 0.6104(5) 0.070(3) Uani 0.095(3) 1 d D U P A 3
Zn1A Zn 0.5483(4) 1.2927(6) 0.6104(5) 0.070(3) Uani 0.095(3) 1 d D U P A 3
F8 F 0.5556(16) 1.3824(13) 0.5683(18) 0.075(8) Uiso 0.0476(13) 1 d D U P A 3
F9 F 0.6066(5) 1.298(2) 0.601(2) 0.081(7) Uiso 0.0476(13) 1 d D U P A 3

loop_
_atom_site_aniso_label
_atom_site_aniso_U_11
_atom_site_aniso_U_22
_atom_site_aniso_U_33
_atom_site_aniso_U_23
_atom_site_aniso_U_13
_atom_site_aniso_U_12
Zn1 0.0407(4) 0.0540(8) 0.0499(4) 0.0019(4) 0.0000(3) -0.0009(4)
Cr1 0.0407(4) 0.0540(8) 0.0499(4) 0.0019(4) 0.0000(3) -0.0009(4)
Cr3 0.0400(3) 0.0603(18) 0.0403(16) 0.0084(9) 0.0032(4) -0.0013(5)
F1 0.0671(17) 0.0493(15) 0.0403(14) 0.0051(11) 0.000 0.000
F2 0.0747(19) 0.0600(16) 0.0616(16) 0.0146(13) 0.000 0.000
O17 0.0619(12) 0.0828(15) 0.0808(14) -0.0248(12) 0.0064(11) 0.0036(11)
C52 0.071(3) 0.081(3) 0.082(3) -0.032(3) 0.000 0.000
C47 0.136(7) 0.186(9) 0.140(7) -0.105(7) 0.002(14) -0.001(13)
C48 0.173(12) 0.25(2) 0.157(14) -0.144(15) -0.042(10) -0.028(14)
C49 0.26(3) 0.186(13) 0.32(3) -0.177(13) -0.062(18) 0.065(14)
C24A 0.34(3) 0.33(2) 0.095(8) -0.096(10) 0.070(12) -0.072(19)
N2 0.080(2) 0.0576(18) 0.0490(17) 0.0004(14) 0.000 0.000
N1 0.071(3) 0.061(2) 0.049(2) 0.005(2) 0.0025(18) 0.0022(19)
C41 0.058(3) 0.071(4) 0.059(3) 0.007(3) 0.001(3) -0.004(3)
C42 0.070(3) 0.074(4) 0.063(3) 0.013(3) 0.011(3) 0.008(3)
C43 0.105(5) 0.075(4) 0.071(4) 0.017(3) 0.040(4) -0.004(3)
C44 0.060(3) 0.078(3) 0.036(2) -0.005(2) -0.0009(18) 0.003(2)
C45 0.062(4) 0.138(8) 0.068(4) 0.011(5) 0.002(3) 0.015(4)
Cr2 0.0313(7) 0.0531(7) 0.0403(11) 0.0113(7) -0.0099(8) 0.0017(5)
F3 0.049(4) 0.049(3) 0.043(3) 0.010(2) 0.006(3) -0.001(2)
F4 0.032(3) 0.055(6) 0.046(3) 0.004(4) -0.003(2) 0.009(3)
O1 0.082(6) 0.070(6) 0.090(8) 0.018(4) 0.001(4) -0.013(4)
O2 0.059(3) 0.063(3) 0.063(3) 0.020(3) -0.003(3) 0.002(2)
C1 0.083(7) 0.056(5) 0.077(6) 0.008(4) 0.000(5) -0.006(4)
C2 0.112(11) 0.069(7) 0.209(16) 0.022(8) 0.010(10) 0.014(7)
C3 0.151(13) 0.134(15) 0.32(3) 0.155(18) -0.030(16) -0.001(11)
C4 0.47(5) 0.22(3) 0.23(2) -0.040(18) -0.04(2) 0.24(3)
C5 0.090(9) 0.138(14) 0.37(3) 0.097(16) -0.023(13) 0.017(8)
O3 0.071(7) 0.094(7) 0.052(4) 0.001(4) 0.010(5) -0.030(5)
O4 0.046(4) 0.061(4) 0.045(2) 0.002(3) 0.005(3) -0.009(3)
C6 0.050(4) 0.060(5) 0.046(4) 0.018(3) 0.013(3) -0.002(4)
C7 0.060(5) 0.064(4) 0.048(4) -0.003(3) 0.000(3) -0.004(3)
C8 0.109(7) 0.091(5) 0.069(6) -0.004(4) -0.035(5) 0.012(5)
C9 0.166(12) 0.084(5) 0.071(6) -0.011(5) 0.021(7) -0.042(7)
C10 0.089(6) 0.134(8) 0.058(5) 0.011(5) 0.022(5) 0.013(5)
O5 0.038(2) 0.082(4) 0.053(3) 0.015(3) -0.005(2) -0.001(3)
O6 0.0399(19) 0.074(3) 0.064(3) 0.014(2) 0.0001(19) 0.001(2)
C11 0.037(5) 0.076(6) 0.059(5) 0.007(4) -0.002(3) 0.000(4)
C12 0.055(5) 0.106(7) 0.095(6) 0.017(5) -0.025(4) 0.005(5)
C13 0.100(11) 0.136(9) 0.29(2) -0.036(12) -0.109(13) 0.002(8)
C14 0.066(7) 0.241(18) 0.102(8) 0.079(10) -0.027(6) 0.033(8)
C15 0.061(6) 0.205(14) 0.129(9) 0.025(10) -0.003(6) 0.041(8)
O8 0.076(4) 0.068(3) 0.045(2) -0.002(2) 0.005(3) 0.000(3)
O21 0.052(3) 0.061(3) 0.060(3) 0.003(3) 0.009(2) 0.008(2)
C16 0.067(7) 0.064(4) 0.056(4) -0.005(4) 0.008(4) -0.001(4)
C17 0.130(8) 0.082(5) 0.074(5) -0.022(4) 0.009(5) -0.003(5)
C18 0.187(13) 0.209(16) 0.124(10) -0.070(11) 0.068(10) 0.029(13)
C19 0.288(19) 0.078(6) 0.107(8) -0.037(5) -0.003(9) -0.019(8)
C20 0.243(15) 0.142(10) 0.143(11) -0.069(9) -0.101(11) 0.044(11)
O19 0.198(12) 0.202(15) 0.145(14) 0.042(13) -0.011(11) 0.030(11)
C1A 0.176(14) 0.136(10) 0.130(11) 0.024(9) 0.044(17) 0.003(13)
C1B 0.164(12) 0.166(15) 0.21(2) 0.107(16) 0.016(17) 0.006(13)
C1C 0.214(17) 0.148(13) 0.22(2) 0.063(17) -0.011(16) 0.010(12)
C1D 0.192(17) 0.165(12) 0.104(12) 0.048(11) 0.032(9) 0.057(11)
O18 0.21(2) 0.29(3) 0.31(3) 0.02(2) -0.07(2) -0.011(19)
C1E 0.22(3) 0.34(4) 0.31(3) 0.01(3) -0.04(3) -0.04(2)
C1F 0.19(3) 0.38(4) 0.31(3) 0.03(3) -0.04(3) -0.01(2)
C1G 0.24(3) 0.39(4) 0.32(3) -0.02(3) -0.07(3) -0.04(3)
C1H 0.26(3) 0.38(4) 0.35(4) 0.03(3) -0.06(3) -0.09(2)
O14 0.051(4) 0.105(8) 0.078(6) 0.028(5) -0.004(3) -0.018(4)
O13 0.059(3) 0.086(5) 0.129(6) 0.044(5) -0.003(5) -0.009(3)
C31 0.056(5) 0.079(7) 0.111(11) 0.041(7) -0.015(5) -0.024(4)
C32 0.096(9) 0.107(9) 0.134(9) 0.071(8) -0.035(6) -0.050(6)
C33 0.194(17) 0.089(9) 0.33(3) 0.097(14) -0.109(18) -0.037(8)
C34 0.133(9) 0.092(7) 0.150(9) 0.033(7) -0.042(8) -0.059(7)
C35 0.145(13) 0.191(16) 0.119(8) 0.094(9) 0.002(7) -0.078(10)
Cr4 0.0539(13) 0.0738(11) 0.0543(17) 0.0236(11) 0.0149(9) 0.0097(8)
F6 0.044(4) 0.103(6) 0.061(6) 0.000(4) 0.002(4) 0.012(3)
F5 0.040(5) 0.051(4) 0.045(3) 0.015(3) -0.001(3) -0.007(3)
O15 0.050(4) 0.100(7) 0.052(4) 0.020(4) 0.009(3) 0.007(4)
O16 0.040(4) 0.074(5) 0.058(6) -0.010(4) 0.006(3) -0.003(3)
C36 0.052(6) 0.072(7) 0.042(4) -0.003(5) 0.016(4) -0.001(5)
C37 0.068(6) 0.142(10) 0.054(5) -0.015(5) 0.010(5) 0.002(6)
C38 0.100(9) 0.47(3) 0.090(9) -0.137(14) 0.003(7) -0.008(12)
C39 0.28(2) 0.242(16) 0.076(9) 0.010(11) 0.096(12) -0.059(15)
C40 0.184(17) 0.208(15) 0.118(12) -0.078(10) 0.030(11) 0.070(13)
O10 0.061(3) 0.088(5) 0.085(6) 0.035(5) 0.003(4) -0.011(3)
O9 0.054(2) 0.079(3) 0.065(3) 0.018(2) 0.017(2) 0.005(2)
C21 0.055(6) 0.099(9) 0.075(7) 0.040(7) 0.006(5) -0.005(5)
C22 0.051(5) 0.128(10) 0.113(8) 0.054(6) 0.021(5) 0.003(6)
C23 0.101(10) 0.192(11) 0.133(10) 0.002(9) 0.070(8) 0.006(9)
C24 0.080(10) 0.133(10) 0.21(2) 0.077(11) 0.052(11) 0.001(8)
C25 0.043(4) 0.25(2) 0.148(11) 0.046(12) 0.009(5) 0.015(9)
O11 0.058(3) 0.065(3) 0.051(3) 0.005(2) -0.006(2) -0.009(2)
O12 0.101(7) 0.058(4) 0.085(6) -0.008(4) -0.018(4) 0.005(4)
C26 0.051(5) 0.071(6) 0.071(5) -0.010(4) -0.011(3) -0.005(5)
C27 0.100(6) 0.116(8) 0.114(7) -0.049(6) -0.031(6) 0.016(6)
C28 0.107(8) 0.24(2) 0.39(3) -0.202(19) -0.069(12) -0.022(9)
C29 0.179(13) 0.135(11) 0.185(16) -0.092(11) -0.015(12) 0.039(11)
C30 0.40(3) 0.211(15) 0.063(5) -0.041(7) -0.027(10) 0.034(16)
F7 0.121(11) 0.078(9) 0.095(11) -0.030(8) 0.000 0.000
O20 0.103(10) 0.128(11) 0.128(10) 0.049(9) -0.023(9) -0.017(8)
C61 0.111(12) 0.100(13) 0.098(16) 0.025(12) 0.000 0.000
C62 0.179(18) 0.127(14) 0.116(17) 0.056(11) 0.000 0.000
C63 0.22(3) 0.13(2) 0.21(3) 0.02(2) -0.06(2) 0.08(2)
C64 0.19(3) 0.093(14) 0.15(2) 0.060(14) 0.000 0.000
C46 0.16(2) 0.057(9) 0.20(3) -0.004(11) 0.000 0.000
C50 0.22(3) 0.068(8) 0.103(14) 0.018(8) 0.000 0.000
N4 0.50(6) 0.080(11) 0.17(2) -0.006(13) 0.000 0.000
Cr1A 0.062(4) 0.062(5) 0.085(3) 0.004(2) 0.019(2) -0.017(3)
Zn1A 0.062(4) 0.062(5) 0.085(3) 0.004(2) 0.019(2) -0.017(3)

loop_
_atom_type_symbol
_atom_type_description
_atom_type_scat_dispersion_real
_atom_type_scat_dispersion_imag
_atom_type_scat_source
C C 0.0181 0.0091 'International Tables Vol C Tables 4.2.6.8 and 6.1.1.4'
H H 0.0000 0.0000 'International Tables Vol C Tables 4.2.6.8 and 6.1.1.4'
Cr Cr -0.1635 2.4439 'International Tables Vol C Tables 4.2.6.8 and 6.1.1.4'
F F 0.0727 0.0534 'International Tables Vol C Tables 4.2.6.8 and 6.1.1.4'
N N 0.0311 0.0180 'International Tables Vol C Tables 4.2.6.8 and 6.1.1.4'
O O 0.0492 0.0322 'International Tables Vol C Tables 4.2.6.8 and 6.1.1.4'
Zn Zn -1.5491 0.6778 'International Tables Vol C Tables 4.2.6.8 and 6.1.1.4'

loop_
_geom_angle_atom_site_label_1
_geom_angle_atom_site_label_2
_geom_angle_atom_site_label_3
_geom_angle
_geom_angle_site_symmetry_1
_geom_angle_site_symmetry_3
_geom_angle_publ_flag
F2 Cr1 F1 78.98(12) . . ?
F2 Cr1 O17 90.16(15) . . ?
F2 Cr1 F3 166.0(4) . . ?
F2 Cr1 O1 99.9(5) . . ?
F2 Cr1 O3 90.0(5) . . ?
O17 Cr1 F1 87.06(12) . . ?
O17 Cr1 F3 87.6(4) . . ?
O17 Cr1 O1 85.2(7) . . ?
O17 Cr1 O3 175.1(6) . . ?
F3 Cr1 F1 87.1(4) . . ?
O1 Cr1 F1 172.2(6) . . ?
O1 Cr1 F3 93.6(6) . . ?
O3 Cr1 F1 97.8(6) . . ?
O3 Cr1 F3 93.4(7) . . ?
O3 Cr1 O1 89.9(9) . . ?
F4 Cr3 O6 90.1(6) . . ?
F4 Cr3 O9 173.8(6) . . ?
F4 Cr3 O11 89.3(7) . . ?
O6 Cr3 O11 87.0(2) . . ?
O8 Cr3 F4 88.6(7) . . ?
O8 Cr3 O6 92.8(3) . . ?
O8 Cr3 O9 88.6(3) . . ?
O8 Cr3 O11 177.9(4) . . ?
F5 Cr3 F4 90.8(2) . . ?
F5 Cr3 O6 178.8(7) . . ?
F5 Cr3 O8 88.1(8) . . ?
F5 Cr3 O9 94.5(7) . . ?
F5 Cr3 O11 92.2(8) . . ?
O9 Cr3 O6 84.59(18) . . ?
O9 Cr3 O11 93.5(3) . . ?
Zn1 F1 Cr1 94.58(18) 12_655 . ?
Zn1 F1 Cr1A 4.3(3) 12_655 12_655 ?
Cr1 F1 Cr1A 90.7(3) . 12_655 ?
F1 F1 Zn1 0(10) 12_655 12_655 ?
F1 F1 Cr1 0(10) 12_655 . ?
F1 F1 F7 0(10) 12_655 12_655 ?
F1 F1 Cr1A 0(10) 12_655 12_655 ?
F7 F1 Cr1A 52.1(7) 12_655 12_655 ?
Zn1 F2 Cr1 102.90(17) 12_655 . ?
F2 F2 Zn1 0(10) 12_655 12_655 ?
F2 F2 Cr1 0(10) 12_655 . ?
F2 F2 Cr1A 0(10) 12_655 12_655 ?
C52 O17 Cr1 129.1(3) . . ?
C52 O17 Cr1A 131.1(4) . . ?
O17 C52 O17 126.0(4) 12_655 . ?
O17 C52 C47 117.3(5) 12_655 . ?
O17 C52 C47 116.4(5) . . ?
C52 C47 C24A 105.8(8) . . ?
C48 C47 C52 109.3(9) . . ?
C48 C47 C24A 118.1(17) . . ?
C49 C47 C52 107.2(11) . . ?
C49 C47 C48 105.2(16) . . ?
C49 C47 C24A 110.7(15) . . ?
C47 C48 H48A 109.5 . . ?
C47 C48 H48B 109.5 . . ?
C47 C48 H48C 109.5 . . ?
H48A C48 H48B 109.5 . . ?
H48A C48 H48C 109.5 . . ?
H48B C48 H48C 109.5 . . ?
C47 C49 H49A 109.5 . . ?
C47 C49 H49B 109.5 . . ?
C47 C49 H49C 109.5 . . ?
H49A C49 H49B 109.5 . . ?
H49A C49 H49C 109.5 . . ?
H49B C49 H49C 109.5 . . ?
C47 C24A H24A 109.5 . . ?
C47 C24A H24B 109.5 . . ?
C47 C24A H24C 109.5 . . ?
H24A C24A H24B 109.5 . . ?
H24A C24A H24C 109.5 . . ?
H24B C24A H24C 109.5 . . ?
C43 N2 C42 122.2(5) . . ?
C44 N2 C42 106.9(4) . . ?
C44 N2 C43 130.9(4) . . ?
C41 N1 H1 125.5 . . ?
C41 N1 C44 109.0(5) . . ?
C44 N1 H1 125.5 . . ?
N1 C41 H41 126.6 . . ?
C42 C41 N1 106.8(6) . . ?
C42 C41 H41 126.6 . . ?
N2 C42 H42 126.5 . . ?
C41 C42 N2 107.0(6) . . ?
C41 C42 H42 126.5 . . ?
N2 C43 H43A 109.5 . . ?
N2 C43 H43B 109.5 . . ?
N2 C43 H43C 109.5 . . ?
H43A C43 H43B 109.5 . . ?
H43A C43 H43C 109.5 . . ?
H43B C43 H43C 109.5 . . ?
N2 C44 N1 110.3(5) . . ?
N2 C44 C45 123.8(6) . . ?
N1 C44 C45 125.9(6) . . ?
C44 C45 H45A 109.5 . . ?
C44 C45 H45B 109.5 . . ?
C44 C45 H45C 109.5 . . ?
H45A C45 H45B 109.5 . . ?
H45A C45 H45C 109.5 . . ?
H45B C45 H45C 109.5 . . ?
F3 Cr2 O4 90.5(6) . . ?
F3 Cr2 O21 85.8(5) . . ?
F4 Cr2 F3 86.8(7) . . ?
F4 Cr2 O2 177.6(7) . . ?
F4 Cr2 O4 89.4(8) . . ?
F4 Cr2 O5 89.9(8) . . ?
F4 Cr2 O21 89.4(8) . . ?
O2 Cr2 F3 95.5(4) . . ?
O2 Cr2 O4 91.6(4) . . ?
O2 Cr2 O21 89.8(3) . . ?
O5 Cr2 F3 176.6(5) . . ?
O5 Cr2 O2 87.9(4) . . ?
O5 Cr2 O4 89.1(4) . . ?
O5 Cr2 O21 94.6(3) . . ?
O21 Cr2 O4 176.1(5) . . ?
Cr2 F3 Cr1 118.2(7) . . ?
Cr2 F4 Cr3 125.4(11) . . ?
C1 O1 Cr1 130.5(10) . . ?
C1 O2 Cr2 137.8(8) . . ?
O1 C1 O2 123.9(12) . . ?
O1 C1 C2 118.7(11) . . ?
O2 C1 C2 117.3(10) . . ?
C1 C2 C3 109.3(12) . . ?
C1 C2 C4 107.0(13) . . ?
C1 C2 C5 109.4(11) . . ?
C4 C2 C3 108.1(14) . . ?
C4 C2 C5 115.0(16) . . ?
C5 C2 C3 107.9(13) . . ?
C2 C3 H3A 109.5 . . ?
C2 C3 H3B 109.5 . . ?
C2 C3 H3C 109.5 . . ?
H3A C3 H3B 109.5 . . ?
H3A C3 H3C 109.5 . . ?
H3B C3 H3C 109.5 . . ?
C2 C4 H4A 109.5 . . ?
C2 C4 H4B 109.5 . . ?
C2 C4 H4C 109.5 . . ?
H4A C4 H4B 109.5 . . ?
H4A C4 H4C 109.5 . . ?
H4B C4 H4C 109.5 . . ?
C2 C5 H5A 109.5 . . ?
C2 C5 H5B 109.5 . . ?
C2 C5 H5C 109.5 . . ?
H5A C5 H5B 109.5 . . ?
H5A C5 H5C 109.5 . . ?
H5B C5 H5C 109.5 . . ?
C6 O3 Cr1 135.7(13) . . ?
C6 O4 Cr2 129.2(10) . . ?
O3 C6 O4 123.5(12) . . ?
O3 C6 C7 120.8(11) . . ?
O4 C6 C7 115.6(11) . . ?
C6 C7 C8 104.5(10) . . ?
C9 C7 C6 112.6(10) . . ?
C9 C7 C8 108.0(10) . . ?
C9 C7 C10 112.2(10) . . ?
C10 C7 C6 111.1(10) . . ?
C10 C7 C8 108.0(9) . . ?
C7 C8 H8A 109.5 . . ?
C7 C8 H8B 109.5 . . ?
C7 C8 H8C 109.5 . . ?
H8A C8 H8B 109.5 . . ?
H8A C8 H8C 109.5 . . ?
H8B C8 H8C 109.5 . . ?
C7 C9 H9A 109.5 . . ?
C7 C9 H9B 109.5 . . ?
C7 C9 H9C 109.5 . . ?
H9A C9 H9B 109.5 . . ?
H9A C9 H9C 109.5 . . ?
H9B C9 H9C 109.5 . . ?
C7 C10 H10A 109.5 . . ?
C7 C10 H10B 109.5 . . ?
C7 C10 H10C 109.5 . . ?
H10A C10 H10B 109.5 . . ?
H10A C10 H10C 109.5 . . ?
H10B C10 H10C 109.5 . . ?
C11 O5 Cr2 127.7(8) . . ?
C11 O6 Cr3 132.4(7) . . ?
O5 C11 C12 114.3(9) . . ?
O6 C11 O5 127.6(9) . . ?
O6 C11 C12 117.8(9) . . ?
C11 C12 C14 109.8(10) . . ?
C13 C12 C11 107.0(10) . . ?
C13 C12 C14 110.8(13) . . ?
C15 C12 C11 107.9(10) . . ?
C15 C12 C13 110.1(12) . . ?
C15 C12 C14 111.2(12) . . ?
C12 C13 H13A 109.5 . . ?
C12 C13 H13B 109.5 . . ?
C12 C13 H13C 109.5 . . ?
H13A C13 H13B 109.5 . . ?
H13A C13 H13C 109.5 . . ?
H13B C13 H13C 109.5 . . ?
C12 C14 H14A 109.5 . . ?
C12 C14 H14B 109.5 . . ?
C12 C14 H14C 109.5 . . ?
H14A C14 H14B 109.5 . . ?
H14A C14 H14C 109.5 . . ?
H14B C14 H14C 109.5 . . ?
C12 C15 H15A 109.5 . . ?
C12 C15 H15B 109.5 . . ?
C12 C15 H15C 109.5 . . ?
H15A C15 H15B 109.5 . . ?
H15A C15 H15C 109.5 . . ?
H15B C15 H15C 109.5 . . ?
C16 O8 Cr3 128.7(6) . . ?
C16 O21 Cr2 135.6(8) . . ?
O8 C16 O21 124.4(9) . . ?
O8 C16 C17 115.4(8) . . ?
O21 C16 C17 120.2(9) . . ?
C16 C17 C18 107.9(10) . . ?
C16 C17 C20 107.5(9) . . ?
C18 C17 C20 105.4(11) . . ?
C19 C17 C16 110.8(7) . . ?
C19 C17 C18 114.2(11) . . ?
C19 C17 C20 110.8(11) . . ?
C17 C18 H18A 109.5 . . ?
C17 C18 H18B 109.5 . . ?
C17 C18 H18C 109.5 . . ?
H18A C18 H18B 109.5 . . ?
H18A C18 H18C 109.5 . . ?
H18B C18 H18C 109.5 . . ?
C17 C19 H19A 109.5 . . ?
C17 C19 H19B 109.5 . . ?
C17 C19 H19C 109.5 . . ?
H19A C19 H19B 109.5 . . ?
H19A C19 H19C 109.5 . . ?
H19B C19 H19C 109.5 . . ?
C17 C20 H20A 109.5 . . ?
C17 C20 H20B 109.5 . . ?
C17 C20 H20C 109.5 . . ?
H20A C20 H20B 109.5 . . ?
H20A C20 H20C 109.5 . . ?
H20B C20 H20C 109.5 . . ?
C1D O19 C1A 114.0(17) . . ?
O19 C1A H1AA 110.7 . . ?
O19 C1A H1AB 110.7 . . ?
O19 C1A C1B 105.0(12) . . ?
H1AA C1A H1AB 108.8 . . ?
C1B C1A H1AA 110.7 . . ?
C1B C1A H1AB 110.7 . . ?
C1A C1B H1BA 111.1 . . ?
C1A C1B H1BB 111.1 . . ?
C1A C1B C1C 103.4(8) . . ?
H1BA C1B H1BB 109.0 . . ?
C1C C1B H1BA 111.1 . . ?
C1C C1B H1BB 111.1 . . ?
C1B C1C H1CA 111.2 . . ?
C1B C1C H1CB 111.2 . . ?
H1CA C1C H1CB 109.2 . . ?
C1D C1C C1B 102.6(10) . . ?
C1D C1C H1CA 111.2 . . ?
C1D C1C H1CB 111.2 . . ?
O19 C1D C1C 102.7(14) . . ?
O19 C1D H1DA 111.2 . . ?
O19 C1D H1DB 111.2 . . ?
C1C C1D H1DA 111.2 . . ?
C1C C1D H1DB 111.2 . . ?
H1DA C1D H1DB 109.1 . . ?
C1E O18 C1H 117(2) . . ?
O18 C1E H1EA 110.5 . . ?
O18 C1E H1EB 110.5 . . ?
O18 C1E C1F 106.3(14) . . ?
H1EA C1E H1EB 108.7 . . ?
C1F C1E H1EA 110.5 . . ?
C1F C1E H1EB 110.5 . . ?
C1E C1F H1FA 110.9 . . ?
C1E C1F H1FB 110.9 . . ?
C1E C1F C1G 104.2(9) . . ?
H1FA C1F H1FB 108.9 . . ?
C1G C1F H1FA 110.9 . . ?
C1G C1F H1FB 110.9 . . ?
C1F C1G H1GA 111.1 . . ?
C1F C1G H1GB 111.1 . . ?
C1F C1G C1H 103.5(11) . . ?
H1GA C1G H1GB 109.0 . . ?
C1H C1G H1GA 111.1 . . ?
C1H C1G H1GB 111.1 . . ?
O18 C1H C1G 104.9(17) . . ?
O18 C1H H1HA 110.8 . . ?
O18 C1H H1HB 110.8 . . ?
C1G C1H H1HA 110.8 . . ?
C1G C1H H1HB 110.8 . . ?
H1HA C1H H1HB 108.8 . . ?
Zn1 O14 Cr1 0.00(9) 4_586 4_586 ?
C31 O14 Zn1 127.3(12) . 4_586 ?
C31 O14 Cr1 127.3(12) . 4_586 ?
C31 O13 Cr4 134.0(8) . . ?
O14 C31 O13 127.2(11) . . ?
O14 C31 C32 120.4(11) . . ?
O13 C31 C32 112.4(9) . . ?
C31 C32 C34 105.7(10) . . ?
C31 C32 C35 110.3(11) . . ?
C33 C32 C31 109.9(11) . . ?
C33 C32 C34 109.6(12) . . ?
C33 C32 C35 113.1(13) . . ?
C34 C32 C35 107.9(11) . . ?
C32 C33 H33A 109.5 . . ?
C32 C33 H33B 109.5 . . ?
C32 C33 H33C 109.5 . . ?
H33A C33 H33B 109.5 . . ?
H33A C33 H33C 109.5 . . ?
H33B C33 H33C 109.5 . . ?
C32 C34 H34A 109.5 . . ?
C32 C34 H34B 109.5 . . ?
C32 C34 H34C 109.5 . . ?
H34A C34 H34B 109.5 . . ?
H34A C34 H34C 109.5 . . ?
H34B C34 H34C 109.5 . . ?
C32 C35 H35A 109.5 . . ?
C32 C35 H35B 109.5 . . ?
C32 C35 H35C 109.5 . . ?
H35A C35 H35B 109.5 . . ?
H35A C35 H35C 109.5 . . ?
H35B C35 H35C 109.5 . . ?
O13 Cr4 O10 81.5(4) . . ?
F6 Cr4 O13 92.6(6) . . ?
F6 Cr4 F5 93.5(8) . . ?
F6 Cr4 O15 92.0(7) . . ?
F6 Cr4 O10 173.3(6) . . ?
F6 Cr4 O12 92.2(7) . . ?
F5 Cr4 O13 172.9(7) . . ?
F5 Cr4 O10 92.6(7) . . ?
O15 Cr4 O13 91.8(5) . . ?
O15 Cr4 F5 91.6(8) . . ?
O15 Cr4 O10 85.1(5) . . ?
O15 Cr4 O12 175.1(5) . . ?
O12 Cr4 O13 85.7(4) . . ?
O12 Cr4 F5 90.5(8) . . ?
O12 Cr4 O10 90.4(4) . . ?
Zn1 F6 Cr1 0.00(11) 4_586 4_586 ?
Cr4 F6 Zn1 127.2(9) . 4_586 ?
Cr4 F6 Cr1 127.2(9) . 4_586 ?
Cr3 F5 Cr4 120.9(10) . . ?
C36 O15 Cr4 133.2(10) . . ?
Zn1 O16 Cr1 0.00(12) 4_586 4_586 ?
C36 O16 Zn1 129.8(12) . 4_586 ?
C36 O16 Cr1 129.8(12) . 4_586 ?
O15 C36 O16 126.7(12) . . ?
O15 C36 C37 115.8(11) . . ?
O16 C36 C37 116.4(12) . . ?
C36 C37 C39 105.1(12) . . ?
C38 C37 C36 111.0(11) . . ?
C38 C37 C39 109.3(15) . . ?
C38 C37 C40 114.0(14) . . ?
C40 C37 C36 110.4(11) . . ?
C40 C37 C39 106.6(14) . . ?
C37 C38 H38A 109.5 . . ?
C37 C38 H38B 109.5 . . ?
C37 C38 H38C 109.5 . . ?
H38A C38 H38B 109.5 . . ?
H38A C38 H38C 109.5 . . ?
H38B C38 H38C 109.5 . . ?
C37 C39 H39A 109.5 . . ?
C37 C39 H39B 109.5 . . ?
C37 C39 H39C 109.5 . . ?
H39A C39 H39B 109.5 . . ?
H39A C39 H39C 109.5 . . ?
H39B C39 H39C 109.5 . . ?
C37 C40 H40A 109.5 . . ?
C37 C40 H40B 109.5 . . ?
C37 C40 H40C 109.5 . . ?
H40A C40 H40B 109.5 . . ?
H40A C40 H40C 109.5 . . ?
H40B C40 H40C 109.5 . . ?
C21 O10 Cr4 135.8(10) . . ?
C21 O9 Cr3 133.7(7) . . ?
O10 C21 O9 123.6(11) . . ?
O10 C21 C22 123.4(10) . . ?
O9 C21 C22 113.0(10) . . ?
C21 C22 C23 106.5(11) . . ?
C24 C22 C21 110.9(11) . . ?
C24 C22 C23 109.6(12) . . ?
C25 C22 C21 109.5(10) . . ?
C25 C22 C23 109.6(11) . . ?
C25 C22 C24 110.7(13) . . ?
C22 C23 H23A 109.5 . . ?
C22 C23 H23B 109.5 . . ?
C22 C23 H23C 109.5 . . ?
H23A C23 H23B 109.5 . . ?
H23A C23 H23C 109.5 . . ?
H23B C23 H23C 109.5 . . ?
C22 C24 H24D 109.5 . . ?
C22 C24 H24E 109.5 . . ?
C22 C24 H24F 109.5 . . ?
H24D C24 H24E 109.5 . . ?
H24D C24 H24F 109.5 . . ?
H24E C24 H24F 109.5 . . ?
C22 C25 H25A 109.5 . . ?
C22 C25 H25B 109.5 . . ?
C22 C25 H25C 109.5 . . ?
H25A C25 H25B 109.5 . . ?
H25A C25 H25C 109.5 . . ?
H25B C25 H25C 109.5 . . ?
C26 O11 Cr3 136.1(6) . . ?
C26 O12 Cr4 131.2(8) . . ?
O11 C26 O12 126.3(9) . . ?
O11 C26 C27 116.4(9) . . ?
O12 C26 C27 117.3(9) . . ?
C26 C27 C28 101.7(10) . . ?
C29 C27 C26 110.4(9) . . ?
C29 C27 C28 105.8(12) . . ?
C30 C27 C26 110.8(9) . . ?
C30 C27 C28 112.3(13) . . ?
C30 C27 C29 114.9(12) . . ?
C27 C28 H28A 109.5 . . ?
C27 C28 H28B 109.5 . . ?
C27 C28 H28C 109.5 . . ?
H28A C28 H28B 109.5 . . ?
H28A C28 H28C 109.5 . . ?
H28B C28 H28C 109.5 . . ?
C27 C29 H29A 109.5 . . ?
C27 C29 H29B 109.5 . . ?
C27 C29 H29C 109.5 . . ?
H29A C29 H29B 109.5 . . ?
H29A C29 H29C 109.5 . . ?
H29B C29 H29C 109.5 . . ?
C27 C30 H30A 109.5 . . ?
C27 C30 H30B 109.5 . . ?
C27 C30 H30C 109.5 . . ?
H30A C30 H30B 109.5 . . ?
H30A C30 H30C 109.5 . . ?
H30B C30 H30C 109.5 . . ?
F7 F7 Cr1A 0(10) 12_655 . ?
F7 F7 Cr1A 0(10) 12_655 12_655 ?
Cr1A F7 Cr1A 111.9(12) . 12_655 ?
F2 O20 Cr1A 68.3(8) 12_655 . ?
C61 O20 C61 0(2) 12_655 . ?
C61 O20 Cr1A 136.2(17) . . ?
C61 O20 Cr1A 136.2(17) 12_655 . ?
F2 C61 C62 179.3(17) 12_655 . ?
O20 C61 C62 119.9(13) 12_655 . ?
O20 C61 C62 119.9(13) . . ?
C61 C61 O20 0(10) 12_655 . ?
C61 C61 C62 0(10) 12_655 . ?
C61 C62 C61 0.0(18) 12_655 . ?
C63 C62 C61 109.6(16) 12_655 . ?
C63 C62 C61 109.6(16) . . ?
C64 C62 C61 105.1(17) . . ?
C64 C62 C63 111.4(12) . . ?
C62 C63 H63A 109.5 . . ?
C62 C63 H63B 109.5 . . ?
C62 C63 H63C 109.5 . . ?
H63A C63 H63B 109.5 . . ?
H63A C63 H63C 109.5 . . ?
H63B C63 H63C 109.5 . . ?
C62 C64 H64C 109.5 . . ?
C62 C64 H64B 109.5 . . ?
C62 C64 H64A 109.5 . . ?
H64C C64 H64B 109.5 . . ?
H64C C64 H64A 109.5 . . ?
H64B C64 H64A 109.5 . . ?
H46B C64 H46C 88.7 12_655 12_655 ?
H46A C46 H64C 130.6 . 12_655 ?
H46A C46 H64B 129.8 . 12_655 ?
H46A C46 H46B 109.5 . . ?
H46A C46 H46C 109.5 . . ?
H46B C46 H64C 37.3 . 12_655 ?
H46B C46 H64B 116.8 . 12_655 ?
H46B C46 H46C 109.5 . . ?
H46C C46 H64C 115.9 . 12_655 ?
H46C C46 H64B 37.2 . 12_655 ?
C50 C46 H64C 73.0(19) . 12_655 ?
C50 C46 H64B 72.9(19) . 12_655 ?
C50 C46 H46A 109.5 . . ?
C50 C46 H46B 109.5 . . ?
C50 C46 H46C 109.5 . . ?
C46 C50 H64C 43.7(12) . 12_655 ?
C46 C50 H64B 42.3(11) . 12_655 ?
N4 C50 H64C 136.3(18) . 12_655 ?
N4 C50 H64B 137.8(18) . 12_655 ?
N4 C50 C46 180(3) . . ?
O17 Cr1A F7 92.3(7) . 12_655 ?
O17 Cr1A F7 92.3(7) . . ?
O17 Cr1A F8 90.1(13) . . ?
O17 Cr1A F9 100.2(15) . . ?
F7 Cr1A F7 0.0(14) 12_655 . ?
F7 Cr1A F8 67.0(16) 12_655 . ?
F7 Cr1A F8 67.0(16) . . ?
F7 Cr1A F9 142.3(15) 12_655 . ?
F7 Cr1A F9 142.3(15) . . ?
O20 Cr1A O17 104.5(8) . . ?
O20 Cr1A F7 97.5(11) . . ?
O20 Cr1A F8 159.4(16) . . ?
O20 Cr1A F9 113.2(15) . . ?
F9 Cr1A F8 77(2) . . ?

loop_
_geom_bond_atom_site_label_1
_geom_bond_atom_site_label_2
_geom_bond_distance
_geom_bond_site_symmetry_2
_geom_bond_publ_flag
Cr1 F1 2.093(3) . ?
Cr1 F2 1.967(3) . ?
Cr1 O17 1.995(3) . ?
Cr1 F3 2.016(15) . ?
Cr1 O1 2.005(15) . ?
Cr1 O3 1.998(18) . ?
Cr3 F4 1.94(2) . ?
Cr3 O6 1.955(6) . ?
Cr3 O8 1.942(8) . ?
Cr3 F5 1.91(2) . ?
Cr3 O9 1.942(6) . ?
Cr3 O11 1.956(7) . ?
F1 F1 0.000(6) 12_655 ?
F1 F7 0.84(2) 12_655 ?
F1 Cr1A 2.338(12) 12_655 ?
F2 F2 0.000(9) 12_655 ?
F2 Cr1A 1.903(12) 12_655 ?
O17 C52 1.256(3) . ?
O17 Cr1A 1.918(11) . ?
C52 C47 1.535(8) . ?
C47 C48 1.522(13) . ?
C47 C49 1.509(16) . ?
C47 C24A 1.583(15) . ?
C48 H48A 0.9800 . ?
C48 H48B 0.9800 . ?
C48 H48C 0.9800 . ?
C49 H49A 0.9800 . ?
C49 H49B 0.9800 . ?
C49 H49C 0.9800 . ?
C24A H24A 0.9800 . ?
C24A H24B 0.9800 . ?
C24A H24C 0.9800 . ?
N2 C42 1.452(7) . ?
N2 C43 1.440(6) . ?
N2 C44 1.240(7) . ?
N1 H1 0.8800 . ?
N1 C41 1.344(8) . ?
N1 C44 1.355(7) . ?
C41 H41 0.9500 . ?
C41 C42 1.317(9) . ?
C42 H42 0.9500 . ?
C43 H43A 0.9800 . ?
C43 H43B 0.9800 . ?
C43 H43C 0.9800 . ?
C44 C45 1.458(9) . ?
C45 H45A 0.9800 . ?
C45 H45B 0.9800 . ?
C45 H45C 0.9800 . ?
Cr2 F3 1.946(15) . ?
Cr2 F4 1.87(2) . ?
Cr2 O2 1.917(8) . ?
Cr2 O4 1.983(11) . ?
Cr2 O5 1.905(9) . ?
Cr2 O21 1.954(9) . ?
O1 C1 1.244(11) . ?
O2 C1 1.264(10) . ?
C1 C2 1.506(11) . ?
C2 C3 1.525(13) . ?
C2 C4 1.513(13) . ?
C2 C5 1.517(13) . ?
C3 H3A 0.9800 . ?
C3 H3B 0.9800 . ?
C3 H3C 0.9800 . ?
C4 H4A 0.9800 . ?
C4 H4B 0.9800 . ?
C4 H4C 0.9800 . ?
C5 H5A 0.9800 . ?
C5 H5B 0.9800 . ?
C5 H5C 0.9800 . ?
O3 C6 1.243(11) . ?
O4 C6 1.288(10) . ?
C6 C7 1.522(10) . ?
C7 C8 1.566(11) . ?
C7 C9 1.503(11) . ?
C7 C10 1.511(11) . ?
C8 H8A 0.9800 . ?
C8 H8B 0.9800 . ?
C8 H8C 0.9800 . ?
C9 H9A 0.9800 . ?
C9 H9B 0.9800 . ?
C9 H9C 0.9800 . ?
C10 H10A 0.9800 . ?
C10 H10B 0.9800 . ?
C10 H10C 0.9800 . ?
O5 C11 1.252(11) . ?
O6 C11 1.250(10) . ?
C11 C12 1.532(10) . ?
C12 C13 1.516(12) . ?
C12 C14 1.539(12) . ?
C12 C15 1.505(12) . ?
C13 H13A 0.9800 . ?
C13 H13B 0.9800 . ?
C13 H13C 0.9800 . ?
C14 H14A 0.9800 . ?
C14 H14B 0.9800 . ?
C14 H14C 0.9800 . ?
C15 H15A 0.9800 . ?
C15 H15B 0.9800 . ?
C15 H15C 0.9800 . ?
O8 C16 1.255(9) . ?
O21 C16 1.277(10) . ?
C16 C17 1.526(10) . ?
C17 C18 1.535(11) . ?
C17 C19 1.511(10) . ?
C17 C20 1.535(10) . ?
C18 H18A 0.9800 . ?
C18 H18B 0.9800 . ?
C18 H18C 0.9800 . ?
C19 H19A 0.9800 . ?
C19 H19B 0.9800 . ?
C19 H19C 0.9800 . ?
C20 H20A 0.9800 . ?
C20 H20B 0.9800 . ?
C20 H20C 0.9800 . ?
O19 C1A 1.382(13) . ?
O19 C1D 1.369(13) . ?
C1A H1AA 0.9900 . ?
C1A H1AB 0.9900 . ?
C1A C1B 1.549(13) . ?
C1B H1BA 0.9900 . ?
C1B H1BB 0.9900 . ?
C1B C1C 1.556(14) . ?
C1C H1CA 0.9900 . ?
C1C H1CB 0.9900 . ?
C1C C1D 1.539(13) . ?
C1D H1DA 0.9900 . ?
C1D H1DB 0.9900 . ?
O18 C1E 1.339(14) . ?
O18 C1H 1.342(15) . ?
C1E H1EA 0.9900 . ?
C1E H1EB 0.9900 . ?
C1E C1F 1.533(13) . ?
C1F H1FA 0.9900 . ?
C1F H1FB 0.9900 . ?
C1F C1G 1.539(14) . ?
C1G H1GA 0.9900 . ?
C1G H1GB 0.9900 . ?
C1G C1H 1.546(14) . ?
C1H H1HA 0.9900 . ?
C1H H1HB 0.9900 . ?
O14 C31 1.245(11) . ?
O13 C31 1.271(10) . ?
O13 Cr4 1.998(10) . ?
C31 C32 1.521(9) . ?
C32 C33 1.510(12) . ?
C32 C34 1.520(12) . ?
C32 C35 1.534(12) . ?
C33 H33A 0.9800 . ?
C33 H33B 0.9800 . ?
C33 H33C 0.9800 . ?
C34 H34A 0.9800 . ?
C34 H34B 0.9800 . ?
C34 H34C 0.9800 . ?
C35 H35A 0.9800 . ?
C35 H35B 0.9800 . ?
C35 H35C 0.9800 . ?
Cr4 F6 1.802(18) . ?
Cr4 F5 2.00(2) . ?
Cr4 O15 1.944(13) . ?
Cr4 O10 2.047(12) . ?
Cr4 O12 1.992(11) . ?
O15 C36 1.246(11) . ?
O16 C36 1.272(11) . ?
C36 C37 1.522(10) . ?
C37 C38 1.495(12) . ?
C37 C39 1.548(14) . ?
C37 C40 1.515(13) . ?
C38 H38A 0.9800 . ?
C38 H38B 0.9800 . ?
C38 H38C 0.9800 . ?
C39 H39A 0.9800 . ?
C39 H39B 0.9800 . ?
C39 H39C 0.9800 . ?
C40 H40A 0.9800 . ?
C40 H40B 0.9800 . ?
C40 H40C 0.9800 . ?
O10 C21 1.241(11) . ?
O9 C21 1.266(11) . ?
C21 C22 1.523(10) . ?
C22 C23 1.526(13) . ?
C22 C24 1.523(11) . ?
C22 C25 1.512(12) . ?
C23 H23A 0.9800 . ?
C23 H23B 0.9800 . ?
C23 H23C 0.9800 . ?
C24 H24D 0.9800 . ?
C24 H24E 0.9800 . ?
C24 H24F 0.9800 . ?
C25 H25A 0.9800 . ?
C25 H25B 0.9800 . ?
C25 H25C 0.9800 . ?
O11 C26 1.229(10) . ?
O12 C26 1.261(10) . ?
C26 C27 1.522(10) . ?
C27 C28 1.557(13) . ?
C27 C29 1.499(12) . ?
C27 C30 1.492(13) . ?
C28 H28A 0.9800 . ?
C28 H28B 0.9800 . ?
C28 H28C 0.9800 . ?
C29 H29A 0.9800 . ?
C29 H29B 0.9800 . ?
C29 H29C 0.9800 . ?
C30 H30A 0.9800 . ?
C30 H30B 0.9800 . ?
C30 H30C 0.9800 . ?
F7 F7 0.00(5) 12_655 ?
F7 Cr1A 1.939(16) . ?
F7 Cr1A 1.939(16) 12_655 ?
O20 C61 1.24(2) 12_655 ?
O20 C61 1.24(2) . ?
O20 Cr1A 1.91(2) . ?
C61 C61 0.00(5) 12_655 ?
C61 C62 1.527(15) . ?
C62 C63 1.524(14) 12_655 ?
C62 C63 1.524(14) . ?
C62 C64 1.508(16) . ?
C63 H63A 0.9800 . ?
C63 H63B 0.9800 . ?
C63 H63C 0.9800 . ?
C64 H64C 0.9800 . ?
C64 H64B 0.9800 . ?
C64 H64A 0.9800 . ?
C64 H46B 1.15(3) 12_655 ?
C64 H46C 1.15(3) 12_655 ?
C46 H46A 0.9800 . ?
C46 H46B 0.9800 . ?
C46 H46C 0.9800 . ?
C46 C50 1.389(17) . ?
C50 N4 1.102(17) . ?
Cr1A F8 2.114(14) . ?
Cr1A F9 1.954(15) . ?

loop_
_geom_torsion_atom_site_label_1
_geom_torsion_atom_site_label_2
_geom_torsion_atom_site_label_3
_geom_torsion_atom_site_label_4
_geom_torsion
_geom_torsion_site_symmetry_1
_geom_torsion_site_symmetry_2
_geom_torsion_site_symmetry_3
_geom_torsion_site_symmetry_4
_geom_torsion_publ_flag
Zn1 O14 C31 O13 8(4) 4_586 . . . ?
Zn1 O14 C31 C32 -173.1(14) 4_586 . . . ?
Zn1 O16 C36 O15 8(3) 4_586 . . . ?
Zn1 O16 C36 C37 -159.7(13) 4_586 . . . ?
Cr1 O17 C52 O17 3.8(9) . . . 12_655 ?
Cr1 O17 C52 C47 178.6(6) . . . . ?
Cr1 O1 C1 O2 -2(4) . . . . ?
Cr1 O1 C1 C2 176.1(16) . . . . ?
Cr1 O3 C6 O4 7(4) . . . . ?
Cr1 O3 C6 C7 -177.5(14) . . . . ?
Cr1 O14 C31 O13 8(4) 4_586 . . . ?
Cr1 O14 C31 C32 -173.1(14) 4_586 . . . ?
Cr1 O16 C36 O15 8(3) 4_586 . . . ?
Cr1 O16 C36 C37 -159.7(13) 4_586 . . . ?
Cr3 O6 C11 O5 26(2) . . . . ?
Cr3 O6 C11 C12 -159.8(8) . . . . ?
Cr3 O8 C16 O21 10(2) . . . . ?
Cr3 O8 C16 C17 -168.8(7) . . . . ?
Cr3 O9 C21 O10 -8(3) . . . . ?
Cr3 O9 C21 C22 175.3(8) . . . . ?
Cr3 O11 C26 O12 -15(2) . . . . ?
Cr3 O11 C26 C27 163.9(7) . . . . ?
F2 O20 C61 O20 8(2) 12_655 . . 12_655 ?
F2 O20 C61 C61 0.0(11) 12_655 . . 12_655 ?
F2 O20 C61 C62 -179(2) 12_655 . . . ?
O17 C52 C47 C48 173.2(13) . . . . ?
O17 C52 C47 C48 -11.5(16) 12_655 . . . ?
O17 C52 C47 C49 59.6(14) . . . . ?
O17 C52 C47 C49 -125.1(13) 12_655 . . . ?
O17 C52 C47 C24A -58.6(14) . . . . ?
O17 C52 C47 C24A 116.7(13) 12_655 . . . ?
N1 C41 C42 N2 -1.0(8) . . . . ?
C41 N1 C44 N2 0.2(7) . . . . ?
C41 N1 C44 C45 178.4(9) . . . . ?
C42 N2 C44 N1 -0.8(6) . . . . ?
C42 N2 C44 C45 -179.0(7) . . . . ?
C43 N2 C42 C41 178.3(6) . . . . ?
C43 N2 C44 N1 -177.7(6) . . . . ?
C43 N2 C44 C45 4.1(11) . . . . ?
C44 N2 C42 C41 1.1(7) . . . . ?
C44 N1 C41 C42 0.5(8) . . . . ?
Cr2 O2 C1 O1 -23(3) . . . . ?
Cr2 O2 C1 C2 159.1(11) . . . . ?
Cr2 O4 C6 O3 -33(3) . . . . ?
Cr2 O4 C6 C7 151.0(11) . . . . ?
Cr2 O5 C11 O6 12(3) . . . . ?
Cr2 O5 C11 C12 -162.0(9) . . . . ?
Cr2 O21 C16 O8 26(2) . . . . ?
Cr2 O21 C16 C17 -155.7(9) . . . . ?
F3 Cr2 F4 Cr3 -125.7(15) . . . . ?
O1 C1 C2 C3 -37(2) . . . . ?
O1 C1 C2 C4 80(3) . . . . ?
O1 C1 C2 C5 -154(2) . . . . ?
O2 C1 C2 C3 141.3(17) . . . . ?
O2 C1 C2 C4 -102(2) . . . . ?
O2 C1 C2 C5 23(2) . . . . ?
O3 C6 C7 C8 86(2) . . . . ?
O3 C6 C7 C9 -157.3(19) . . . . ?
O3 C6 C7 C10 -31(2) . . . . ?
O4 Cr2 F4 Cr3 143.8(14) . . . . ?
O4 C6 C7 C8 -98.3(17) . . . . ?
O4 C6 C7 C9 19(2) . . . . ?
O4 C6 C7 C10 145.5(14) . . . . ?
O5 Cr2 F4 Cr3 54.7(14) . . . . ?
O5 C11 C12 C13 -112.5(16) . . . . ?
O5 C11 C12 C14 7.8(19) . . . . ?
O5 C11 C12 C15 129.0(15) . . . . ?
O6 C11 C12 C13 72.8(18) . . . . ?
O6 C11 C12 C14 -166.9(15) . . . . ?
O6 C11 C12 C15 -45.6(17) . . . . ?
O8 C16 C17 C18 58.5(16) . . . . ?
O8 C16 C17 C19 -175.8(13) . . . . ?
O8 C16 C17 C20 -54.7(16) . . . . ?
O21 Cr2 F4 Cr3 -39.9(14) . . . . ?
O21 C16 C17 C18 -120.2(14) . . . . ?
O21 C16 C17 C19 5.4(17) . . . . ?
O21 C16 C17 C20 126.6(14) . . . . ?
O19 C1A C1B C1C 0(3) . . . . ?
C1A O19 C1D C1C 36(3) . . . . ?
C1A C1B C1C C1D 19(3) . . . . ?
C1B C1C C1D O19 -32(3) . . . . ?
C1D O19 C1A C1B -23(3) . . . . ?
O18 C1E C1F C1G -1(6) . . . . ?
C1E O18 C1H C1G 20(7) . . . . ?
C1E C1F C1G C1H 11(6) . . . . ?
C1F C1G C1H O18 -18(7) . . . . ?
C1H O18 C1E C1F -13(6) . . . . ?
O14 C31 C32 C33 13(3) . . . . ?
O14 C31 C32 C34 131(2) . . . . ?
O14 C31 C32 C35 -112(2) . . . . ?
O13 C31 C32 C33 -167.6(17) . . . . ?
O13 C31 C32 C34 -49.4(19) . . . . ?
O13 C31 C32 C35 67.0(18) . . . . ?
O13 Cr4 F6 Zn1 42.0(11) . . . 4_586 ?
O13 Cr4 F6 Cr1 42.0(11) . . . 4_586 ?
Cr4 O13 C31 O14 10(4) . . . . ?
Cr4 O13 C31 C32 -169.6(9) . . . . ?
Cr4 O15 C36 O16 6(3) . . . . ?
Cr4 O15 C36 C37 173.2(11) . . . . ?
Cr4 O10 C21 O9 -12(3) . . . . ?
Cr4 O10 C21 C22 164.5(11) . . . . ?
Cr4 O12 C26 O11 0(2) . . . . ?
Cr4 O12 C26 C27 -178.7(8) . . . . ?
F5 Cr4 F6 Zn1 -141.7(12) . . . 4_586 ?
F5 Cr4 F6 Cr1 -141.7(12) . . . 4_586 ?
O15 Cr4 F6 Zn1 -49.9(12) . . . 4_586 ?
O15 Cr4 F6 Cr1 -49.9(12) . . . 4_586 ?
O15 C36 C37 C38 161.5(18) . . . . ?
O15 C36 C37 C39 -80(2) . . . . ?
O15 C36 C37 C40 34(2) . . . . ?
O16 C36 C37 C38 -30(2) . . . . ?
O16 C36 C37 C39 88(2) . . . . ?
O16 C36 C37 C40 -157.1(19) . . . . ?
O10 C21 C22 C23 -113(2) . . . . ?
O10 C21 C22 C24 6(2) . . . . ?
O10 C21 C22 C25 128(2) . . . . ?
O9 C21 C22 C23 63.7(17) . . . . ?
O9 C21 C22 C24 -177.2(16) . . . . ?
O9 C21 C22 C25 -55(2) . . . . ?
O11 C26 C27 C28 80.8(16) . . . . ?
O11 C26 C27 C29 -167.3(14) . . . . ?
O11 C26 C27 C30 -38.7(17) . . . . ?
O12 Cr4 F6 Zn1 127.7(11) . . . 4_586 ?
O12 Cr4 F6 Cr1 127.7(11) . . . 4_586 ?
O12 C26 C27 C28 -100.5(16) . . . . ?
O12 C26 C27 C29 11.4(18) . . . . ?
O12 C26 C27 C30 139.9(15) . . . . ?
O20 C61 C62 C61 0(100) . . . 12_655 ?
O20 C61 C62 C61 0(100) 12_655 . . 12_655 ?
O20 C61 C62 C63 -33.4(19) 12_655 . . 12_655 ?
O20 C61 C62 C63 33.4(19) . . . . ?
O20 C61 C62 C63 153.8(16) . . . 12_655 ?
O20 C61 C62 C63 -153.8(16) 12_655 . . . ?
O20 C61 C62 C64 -86.4(15) . . . . ?
O20 C61 C62 C64 86.4(15) 12_655 . . . ?
C61 O20 C61 F2 0(100) 12_655 . . 12_655 ?
C61 O20 C61 O20 0(100) 12_655 . . 12_655 ?
C61 O20 C61 C62 0(100) 12_655 . . . ?
C61 C61 C62 C63 0(4) 12_655 . . . ?
C61 C61 C62 C63 0(4) 12_655 . . 12_655 ?
C61 C61 C62 C64 0(100) 12_655 . . . ?
Cr1A O17 C52 O17 14.4(10) . . . 12_655 ?
Cr1A O20 C61 F2 -14.3(17) . . . 12_655 ?
Cr1A O20 C61 O20 -6(4) . . . 12_655 ?
Cr1A O20 C61 C61 0.0(7) . . . 12_655 ?
Cr1A O20 C61 C62 167(2) . . . . ?
